data_7033986
loop_
_publ_author_name
'Li, Yingguo'
'Yu, Dawei'
'Dai, Zhongran'
'Zhang, Jinjin'
'Shao, Yongliang'
'Tang, Ning'
'Wu, Jincai'

_publ_section_title
;
 Bulky metallocavitands with a chiral cavity constructed by aluminum and
 magnesium atrane-likes: enantioselective recognition and separation of
 racemic alcohols.
;
_journal_issue 12
_journal_name_full 'Dalton transactions (Cambridge, England : 2003)'
_journal_page_first 5692
_journal_page_last 5702
_journal_paper_doi 10.1039/c4dt03848g
_journal_volume 44
_journal_year 2015
_chemical_absolute_configuration ad
_chemical_formula_moiety '4(C7 H8), C107 H164 Mg4 N3 O14, C6 H16 N, C4 H9 O'
_chemical_formula_sum 'C145 H221 Mg4 N4 O15'
_chemical_formula_weight 2357.50
_chemical_name_systematic
;
 ? 
;
_space_group_crystal_system monoclinic
_space_group_IT_number 4
_space_group_name_Hall 'P 2yb'
_space_group_name_H-M_alt 'P 1 21 1'
_symmetry_space_group_name_Hall 'P 2yb'
_symmetry_space_group_name_H-M 'P 1 21 1'
_atom_sites_solution_hydrogens geom
_atom_sites_solution_primary iterative
_atom_sites_solution_secondary difmap
_audit_creation_date 2014-11-15
_audit_creation_method
;
Olex2 1.2
(compiled 2014.07.22 svn.r2960 for OlexSys, GUI svn.r4874)
;
_audit_update_record
;
2015-01-21 deposited with the CCDC.
2015-02-10 downloaded from the CCDC.
;
_cell_angle_alpha 90.00
_cell_angle_beta 103.577(3)
_cell_angle_gamma 90.00
_cell_formula_units_Z 2
_cell_length_a 15.8715(5)
_cell_length_b 26.8064(8)
_cell_length_c 17.2847(5)
_cell_measurement_reflns_used 15167
_cell_measurement_temperature 293(2)
_cell_measurement_theta_max 70.3190
_cell_measurement_theta_min 4.1790
_cell_volume 7148.4(4)
_computing_cell_refinement
;
CrysAlisPro, Agilent Technologies,
Version 1.171.36.28 (release 01-02-2013 CrysAlis171 .NET)
(compiled Feb  1 2013,16:14:44)
;
_computing_data_collection
;
CrysAlisPro, Agilent Technologies,
Version 1.171.36.28 (release 01-02-2013 CrysAlis171 .NET)
(compiled Feb  1 2013,16:14:44)
;
_computing_data_reduction
;
CrysAlisPro, Agilent Technologies,
Version 1.171.36.28 (release 01-02-2013 CrysAlis171 .NET)
(compiled Feb  1 2013,16:14:44)
;
_computing_molecular_graphics 'Olex2 (Dolomanov et al., 2009)'
_computing_publication_material 'Olex2 (Dolomanov et al., 2009)'
_computing_structure_refinement 'XH (Sheldrick, 2008)'
_computing_structure_solution
;
Superflip (Palatinus & Chapuis, 2007;Palatinus & van der Lee, 2008;
Palatinus et al., 2012)
;
_diffrn_ambient_temperature 293(2)
_diffrn_detector_area_resol_mean 16.0733
_diffrn_measured_fraction_theta_full 0.986
_diffrn_measured_fraction_theta_max 0.986
_diffrn_measurement_details
;
  1 omega    1.00   70.00   1.5000    2.0000
omega____ theta____ kappa____ phi______ frames
    -        0.0000   57.0000 -180.0000 46

  2 omega  -82.00  -47.50   1.5000    2.0000
omega____ theta____ kappa____ phi______ frames
    -        0.0000  178.0000  -60.0000 23

  3 omega    0.00   27.00   1.5000    2.0000
omega____ theta____ kappa____ phi______ frames
    -        0.0000   57.0000  -90.0000 18

  4 omega   44.00   69.50   1.5000    2.0000
omega____ theta____ kappa____ phi______ frames
    -        0.0000   57.0000  -90.0000 17

  5 omega   -6.00   79.50   1.5000    4.0000
omega____ theta____ kappa____ phi______ frames
    -       56.0000  -57.0000 -150.0000 57

  6 omega   33.00  115.50   1.5000    4.0000
omega____ theta____ kappa____ phi______ frames
    -       56.0000   57.0000    0.0000 55

  7 omega    1.00   85.00   1.5000    4.0000
omega____ theta____ kappa____ phi______ frames
    -       56.0000  -68.0000  152.6535 56

  8 omega   26.00   53.00   1.5000    4.0000
omega____ theta____ kappa____ phi______ frames
    -       56.0000 -125.0000  150.0000 18

  9 omega   15.00   69.00   1.5000    4.0000
omega____ theta____ kappa____ phi______ frames
    -       56.0000  -57.0000    0.0000 36

 10 omega   39.00   96.00   1.5000    8.0000
omega____ theta____ kappa____ phi______ frames
    -      112.0000  -44.0000   92.0123 38

 11 omega   42.00   81.00   1.5000    8.0000
omega____ theta____ kappa____ phi______ frames
    -      112.0000  -25.0000  -90.0000 26

 12 omega  105.00  153.00   1.5000    8.0000
omega____ theta____ kappa____ phi______ frames
    -      112.0000  -91.0000    0.0000 32

 13 omega   55.00  124.00   1.5000    8.0000
omega____ theta____ kappa____ phi______ frames
    -      112.0000  -77.0000    0.0000 46

 14 omega   41.00   77.00   1.5000    8.0000
omega____ theta____ kappa____ phi______ frames
    -      112.0000  -25.0000  -30.0000 24

 15 omega   55.00   82.00   1.5000    8.0000
omega____ theta____ kappa____ phi______ frames
    -      112.0000  -25.0000  150.0000 18

 16 omega   40.00   82.00   1.5000    8.0000
omega____ theta____ kappa____ phi______ frames
    -      112.0000  -50.0000 -150.0000 28

 17 omega  130.00  176.50   1.5000    8.0000
omega____ theta____ kappa____ phi______ frames
    -      112.0000   63.0000  150.0000 31

 18 omega   59.00   93.50   1.5000    8.0000
omega____ theta____ kappa____ phi______ frames
    -      112.0000  -38.0000  -60.0000 23

 19 omega   48.00  112.50   1.5000    8.0000
omega____ theta____ kappa____ phi______ frames
    -      112.0000  -77.0000 -120.0000 43

 20 omega  111.00  138.00   1.5000    8.0000
omega____ theta____ kappa____ phi______ frames
    -      112.0000  -91.0000 -150.0000 18

 21 omega  113.00  177.50   1.5000    8.0000
omega____ theta____ kappa____ phi______ frames
    -      112.0000    0.0000  150.0000 43

 22 omega   72.00   99.00   1.5000    8.0000
omega____ theta____ kappa____ phi______ frames
    -      112.0000  -91.0000    0.0000 18

 23 omega   91.00  116.50   1.5000    8.0000
omega____ theta____ kappa____ phi______ frames
    -      112.0000 -111.0000  120.0000 17

 24 omega   49.00  115.00   1.5000    8.0000
omega____ theta____ kappa____ phi______ frames
    -      112.0000 -111.0000 -150.0000 44

 25 omega   55.00   91.00   1.5000    8.0000
omega____ theta____ kappa____ phi______ frames
    -      112.0000  -38.0000   30.0000 24

 26 omega   54.00   91.50   1.5000    8.0000
omega____ theta____ kappa____ phi______ frames
    -      112.0000  -50.0000    0.0000 25

 27 omega   63.00  103.50   1.5000    8.0000
omega____ theta____ kappa____ phi______ frames
    -      112.0000  -50.0000 -120.0000 27

 28 omega   54.00   79.50   1.5000    8.0000
omega____ theta____ kappa____ phi______ frames
    -      112.0000  -21.0000   68.4130 17

 29 omega  113.00  150.50   1.5000    8.0000
omega____ theta____ kappa____ phi______ frames
    -      112.0000  111.0000   30.0000 25

 30 omega   73.00  100.00   1.5000    8.0000
omega____ theta____ kappa____ phi______ frames
    -      112.0000 -111.0000  150.0000 18

 31 omega   43.00   97.00   1.5000    8.0000
omega____ theta____ kappa____ phi______ frames
    -      112.0000  -63.0000  -30.0000 36

 32 omega   57.00   91.50   1.5000    8.0000
omega____ theta____ kappa____ phi______ frames
    -      112.0000  -50.0000  150.0000 23

 33 omega   65.00   92.00   1.5000    8.0000
omega____ theta____ kappa____ phi______ frames
    -      112.0000   12.0000  -90.0000 18

 34 omega  132.00  169.50   1.5000    8.0000
omega____ theta____ kappa____ phi______ frames
    -      112.0000   63.0000  -60.0000 25
;
_diffrn_measurement_device_type 'SuperNova, Dual, Cu at zero, Eos'
_diffrn_measurement_method '\w scans'
_diffrn_orient_matrix_UB_11 0.0323856000
_diffrn_orient_matrix_UB_12 0.0160903000
_diffrn_orient_matrix_UB_13 0.0874818000
_diffrn_orient_matrix_UB_21 0.0299745000
_diffrn_orient_matrix_UB_22 0.0503074000
_diffrn_orient_matrix_UB_23 -0.0273879000
_diffrn_orient_matrix_UB_31 -0.0895412000
_diffrn_orient_matrix_UB_32 0.0226826000
_diffrn_orient_matrix_UB_33 -0.0014258000
_diffrn_radiation_monochromator mirror
_diffrn_radiation_type CuK\a
_diffrn_radiation_wavelength 1.54184
_diffrn_reflns_av_R_equivalents 0.0502
_diffrn_reflns_av_unetI/netI 0.0562
_diffrn_reflns_limit_h_max 12
_diffrn_reflns_limit_h_min -19
_diffrn_reflns_limit_k_max 32
_diffrn_reflns_limit_k_min -30
_diffrn_reflns_limit_l_max 21
_diffrn_reflns_limit_l_min -20
_diffrn_reflns_number 41479
_diffrn_reflns_theta_full 70.77
_diffrn_reflns_theta_max 70.77
_diffrn_reflns_theta_min 3.30
_diffrn_source 'SuperNova (Cu) X-ray Source'
_exptl_absorpt_coefficient_mu 0.696
_exptl_absorpt_correction_T_max 1.00000
_exptl_absorpt_correction_T_min 0.54240
_exptl_absorpt_correction_type multi-scan
_exptl_absorpt_process_details
;
CrysAlisPro, Agilent Technologies,
Version 1.171.36.28 (release 01-02-2013 CrysAlis171 .NET)
(compiled Feb  1 2013,16:14:44)
Empirical absorption correction using spherical harmonics,
 implemented in SCALE3 ABSPACK scaling algorithm.
;
_exptl_crystal_colour 'clear light yellow'
_exptl_crystal_density_diffrn 1.095
_exptl_crystal_density_method 'not measured'
_exptl_crystal_description block
_exptl_crystal_F_000 2574
_exptl_crystal_size_max 0.33
_exptl_crystal_size_mid 0.31
_exptl_crystal_size_min 0.28
_refine_diff_density_max 0.866
_refine_diff_density_min -0.529
_refine_diff_density_rms 0.073
_refine_ls_abs_structure_details 'Flack H D (1983), Acta Cryst. A39, 876-881'
_refine_ls_abs_structure_Flack -0.04(14)
_refine_ls_extinction_method none
_refine_ls_goodness_of_fit_ref 1.038
_refine_ls_hydrogen_treatment constr
_refine_ls_matrix_type full
_refine_ls_number_parameters 1582
_refine_ls_number_reflns 21494
_refine_ls_number_restraints 109
_refine_ls_restrained_S_all 3.628
_refine_ls_R_factor_all 0.0819
_refine_ls_R_factor_gt 0.0746
_refine_ls_shift/su_max 0.140
_refine_ls_shift/su_mean 0.001
_refine_ls_structure_factor_coef Fsqd
_refine_ls_weighting_details 'calc w=1/[\s^2^(Fo^2^)+(0.1394P)^2^+1.5354P] where P=(Fo^2^+2Fc^2^)/3'
_refine_ls_weighting_scheme calc
_refine_ls_wR_factor_gt 0.1917
_refine_ls_wR_factor_ref 0.2030
_reflns_number_gt 19227
_reflns_number_total 21494
_reflns_threshold_expression >2sigma(I)
_cod_data_source_file c4dt03848g2.cif
_cod_data_source_block yudawei1118
_cod_depositor_comments 'Adding full bibliography for 7033982--7033987.cif.'
_cod_database_code 7033986
_reflns_odcompleteness_completeness 92.94
_reflns_odcompleteness_iscentric 1
_reflns_odcompleteness_theta 74.33
_olex2_refinement_description
;
1. Fixed Uiso
 At 1.2 times of:
  All C(H) groups, All C(H,H) groups, All N(H) groups
 At 1.5 times of:
  All C(H,H,H) groups, All O(H) groups
2. Restrained distances
 C132-C133
 1.54 with sigma of 0.02
 C140-C145
 1.54 with sigma of 0.02
 C132-C134 \\sim C132-C138
 with sigma of 0.02
 C145-C139 \\sim C145-C141
 with sigma of 0.02
3. Restrained atomic chiral volume
 C133
 fixed at 0 with sigma of 0.1
 C140
 fixed at 0 with sigma of 0.1
4. Rigid bond restraints
 C12, C13, C14, C15, C13', C14', C15'
 with sigma for 1-2 distances of 0.0002 and sigma for 1-3 distances of 0.0002
 C60, C61, C62, C63
 with sigma for 1-2 distances of 0.002 and sigma for 1-3 distances of 0.002
5. Uiso/Uaniso restraints and constraints
C12 \\sim C13 \\sim C14 \\sim C15 \\sim C13' \\sim C14' \\sim C15': within 1.7A
with sigma of 0.0001 and sigma for terminal atoms of 0.0002
C60 \\sim C61 \\sim C62 \\sim C63: within 1.7A with sigma of 0.002 and sigma
for terminal atoms of 0.004
6. Others
 Sof(C13')=Sof(H13D)=Sof(H13E)=Sof(H13F)=Sof(C14')=Sof(H14D)=Sof(H14E)=
 Sof(H14F)=Sof(C15')=Sof(H15D)=Sof(H15E)=Sof(H15F)=1-FVAR(1)
 Sof(C13)=Sof(H13A)=Sof(H13B)=Sof(H13C)=Sof(C14)=Sof(H14A)=Sof(H14B)=Sof(H14C)=
 Sof(C15)=Sof(H15A)=Sof(H15B)=Sof(H15C)=FVAR(1)
 Sof(C45')=Sof(C46')=Sof(H46D)=Sof(H46E)=Sof(H46F)=Sof(C47')=Sof(H47D)=
 Sof(H47E)=Sof(H47F)=Sof(C48')=Sof(H48D)=Sof(H48E)=Sof(H48F)=1-FVAR(2)
 Sof(C45)=Sof(C46)=Sof(H46A)=Sof(H46B)=Sof(H46C)=Sof(C47)=Sof(H47A)=Sof(H47B)=
 Sof(H47C)=Sof(C48)=Sof(H48A)=Sof(H48B)=Sof(H48C)=FVAR(2)
 Sof(C94')=Sof(H94D)=Sof(H94E)=Sof(H94F)=Sof(C95')=Sof(H95D)=Sof(H95E)=
 Sof(H95F)=Sof(C96')=Sof(H96D)=Sof(H96E)=Sof(H96F)=1-FVAR(3)
 Sof(C94)=Sof(H94A)=Sof(H94B)=Sof(H94C)=Sof(C95)=Sof(H95A)=Sof(H95B)=Sof(H95C)=
 Sof(C96)=Sof(H96A)=Sof(H96B)=Sof(H96C)=FVAR(3)
7.a Riding coordinates:
 O13(H13), O14(H14)
7.b Ternary CH refined with riding coordinates:
 N4(H4), C31(H31), C64(H64), C97(H97), C101(H101), C105(H105)
7.c Secondary CH2 refined with riding coordinates:
 C7(H7A,H7B), C22(H22A,H22B), C40(H40A,H40B), C55(H55A,H55B), C73(H73A,H73B),
 C88(H88A,H88B), C102(H10G,H10H), C106(H10O,H10P), C110(H11V,H11W), C112(H11D,
 H11E), C114(H11I,H11J), C116(H11N,H11O)
7.d Me refined with riding coordinates:
 C9(H9A,H9B,H9C), C10(H10A,H10B,H10C), C11(H11A,H11B,H11C), C13(H13A,H13B,
 H13C), C14(H14A,H14B,H14C), C15(H15A,H15B,H15C), C13'(H13D,H13E,H13F),
 C14'(H14D,H14E,H14F), C15'(H15D,H15E,H15F), C24(H24A,H24B,H24C), C25(H25A,H25B,
 H25C), C26(H26A,H26B,H26C), C28(H28A,H28B,H28C), C29(H29A,H29B,H29C), C30(H30A,
 H30B,H30C), C33(H33A,H33B,H33C), C42(H42A,H42B,H42C), C43(H43A,H43B,H43C),
 C44(H44A,H44B,H44C), C46(H46A,H46B,H46C), C47(H47A,H47B,H47C), C48(H48A,H48B,
 H48C), C46'(H46D,H46E,H46F), C47'(H47D,H47E,H47F), C48'(H48D,H48E,H48F),
 C57(H57A,H57B,H57C), C58(H58A,H58B,H58C), C59(H59A,H59B,H59C), C61(H61A,H61B,
 H61C), C62(H62A,H62B,H62C), C63(H63A,H63B,H63C), C66(H66A,H66B,H66C), C75(H75A,
 H75B,H75C), C76(H76A,H76B,H76C), C77(H77A,H77B,H77C), C79(H79A,H79B,H79C),
 C80(H80A,H80B,H80C), C81(H81A,H81B,H81C), C90(H90A,H90B,H90C), C91(H91A,H91B,
 H91C), C92(H92A,H92B,H92C), C94(H94A,H94B,H94C), C95(H95A,H95B,H95C), C96(H96A,
 H96B,H96C), C94'(H94D,H94E,H94F), C95'(H95D,H95E,H95F), C96'(H96D,H96E,H96F),
 C99(H99A,H99B,H99C), C100(H10D,H10E,H10F), C103(H10I,H10J,H10K), C104(H10L,
 H10M,H10N), C107(H10Q,H10R,H10S), C108(H10T,H10U,H10V), C111(H11X,H11Y,H),
 C113(H11F,H11G,H11H), C115(H11K,H11L,H11M), C117(H11P,H11Q,H11R), C118(H11S,
 H11T,H11U), C125(H12A,H12B,H12C), C132(H13G,H13H,H13I), C145(H14G,H14H,H14I)
7.e Aromatic/amide H refined with riding coordinates:
 C134(H134), C135(H135), C136(H136), C137(H137), C138(H138), C3(H3), C5(H5),
 C18(H18), C20(H20), C36(H36), C38(H38), C51(H51), C53(H53), C69(H69), C71(H71),
  C84(H84), C86(H86), C120(H120), C121(H121), C122(H122), C123(H123),
 C124(H124), C127(H127), C128(H128), C129(H129), C130(H130), C131(H131),
 C139(H139), C141(H141), C142(H142), C143(H143), C144(H144)
7.f Fitted hexagon refined as free rotating group:
 C133(C134,C135,C136,C137,C138), C139(C140,C141,C142,C143,C144)
7.g Tetrahedral OH refined with riding coordinates:
 O15(H15)
;
_olex2_submission_special_instructions 'No special instructions were received'

loop_
_space_group_symop_id
_space_group_symop_operation_xyz
1 'x, y, z'
2 '-x, y+1/2, -z'

loop_
_atom_site_label
_atom_site_type_symbol
_atom_site_fract_x
_atom_site_fract_y
_atom_site_fract_z
_atom_site_U_iso_or_equiv
_atom_site_adp_type
_atom_site_occupancy
_atom_site_calc_flag
_atom_site_disorder_assembly
_atom_site_disorder_group
_atom_site_refinement_flags_posn
_atom_site_refinement_flags_adp
C133 C 0.36374(4) 0.40500(3) 0.23256(4) 0.1623(7) Uani 1 d . . D .
C134 C 0.43862(4) 0.38319(3) 0.27794(5) 0.1656(7) Uani 1 d K . G .
H134 H 0.4625 0.3555 0.2586 0.199 Uiso 1 calc . . R .
C135 C 0.47777(6) 0.40273(5) 0.35216(5) 0.1871(8) Uani 1 d K . G .
H135 H 0.5279 0.3881 0.3825 0.225 Uiso 1 calc . . R .
C136 C 0.44203(8) 0.44409(5) 0.38100(5) 0.3198(14) Uani 1 d K . G .
H136 H 0.4682 0.4572 0.4307 0.384 Uiso 1 calc . . R .
C137 C 0.36715(8) 0.46590(4) 0.33562(6) 0.2015(7) Uani 1 d K . G .
H137 H 0.3432 0.4936 0.3549 0.242 Uiso 1 calc . . R .
C138 C 0.32800(6) 0.44636(3) 0.26140(5) 0.1648(5) Uani 1 d K . G .
H138 H 0.2779 0.4610 0.2310 0.198 Uiso 1 calc . . R .
Mg4 Mg 0.345000(6) 0.686780(4) 0.921690(6) 0.02326(2) Uani 1 d . . . .
Mg2 Mg 0.175870(6) 0.756550(4) 0.811240(6) 0.02342(3) Uani 1 d F . . .
Mg3 Mg 0.282400(6) 0.650550(4) 1.092480(6) 0.02351(3) Uani 1 d F . . .
Mg1 Mg 0.350650(8) 0.572450(4) 0.806050(6) 0.03021(3) Uani 1 d F . . .
N1 N 0.212960(16) 0.714340(11) 1.129580(15) 0.02417(7) Uani 1 d . . . .
N2 N 0.164110(18) 0.738900(11) 0.682870(16) 0.02919(7) Uani 1 d . . . .
N3 N 0.408220(19) 0.518530(11) 0.899980(16) 0.03078(7) Uani 1 d . . . .
N4 N 0.83797(6) 0.84626(4) 0.59585(5) 0.1240(3) Uani 1 d . . . .
H4 H 0.8820 0.8449 0.6403 0.149 Uiso 1 calc A . R .
O1 O 0.198580(15) 0.606640(10) 1.116000(14) 0.03150(6) Uani 1 d . . . .
O2 O 0.393060(14) 0.674120(9) 1.154580(13) 0.02682(6) Uani 1 d . . . .
O3 O 0.257590(13) 0.694730(9) 0.991440(12) 0.02667(6) Uani 1 d F . . .
O4 O 0.187870(14) 0.760540(9) 0.931340(12) 0.02686(6) Uani 1 d . . . .
O5 O 0.049620(15) 0.759980(11) 0.786500(15) 0.03355(7) Uani 1 d . . . .
O6 O 0.278990(17) 0.798010(10) 0.810130(14) 0.03462(7) Uani 1 d . . . .
O7 O 0.240450(14) 0.689720(9) 0.821170(12) 0.02636(6) Uani 1 d F . . .
O8 O 0.290680(16) 0.633610(9) 0.749530(14) 0.03271(7) Uani 1 d . . . .
O9 O 0.259220(19) 0.525860(11) 0.766610(16) 0.04120(8) Uani 1 d . . . .
O10 O 0.453990(18) 0.574850(12) 0.767900(18) 0.05027(8) Uani 1 d . . . .
O11 O 0.358870(15) 0.612460(9) 0.913410(13) 0.02903(6) Uani 1 d F . . .
O12 O 0.346210(16) 0.602540(10) 1.037220(14) 0.03291(7) Uani 1 d . . . .
O13 O 0.436080(16) 0.707390(11) 1.024130(14) 0.03501(7) Uani 1 d F . . .
H13 H 0.3997 0.6896 1.0577 0.053 Uiso 1 d . . R .
O14 O 0.401980(16) 0.732320(11) 0.855750(15) 0.03728(7) Uani 1 d F . . .
H14 H 0.3756 0.7582 0.8410 0.056 Uiso 1 d . . R .
O15 O -0.03151(3) 0.846350(17) 0.73377(3) 0.07710(15) Uani 1 d . . . .
H15 H -0.0069 0.8201 0.7497 0.116 Uiso 1 calc B . R .
C1 C 0.11613(2) 0.614850(13) 1.115520(19) 0.02848(8) Uani 1 d . . . .
C2 C 0.05142(3) 0.579660(15) 1.08230(2) 0.03776(10) Uani 1 d . . . .
C3 C -0.03325(3) 0.589360(17) 1.08914(3) 0.04426(12) Uani 1 d . . . .
H3 H -0.0760 0.5663 1.0672 0.053 Uiso 1 calc . . R .
C4 C -0.05765(2) 0.630770(16) 1.12616(3) 0.04247(11) Uani 1 d . . . .
C5 C 0.00643(2) 0.666420(15) 1.15460(2) 0.03552(10) Uani 1 d . . . .
H5 H -0.0082 0.6957 1.1771 0.043 Uiso 1 calc . . R .
C6 C 0.09197(2) 0.658700(14) 1.149720(19) 0.02835(8) Uani 1 d . . . .
C7 C 0.16032(2) 0.696910(13) 1.185560(18) 0.02799(8) Uani 1 d . . . .
H7A H 0.1321 0.7255 1.2029 0.034 Uiso 1 calc . . R .
H7B H 0.1989 0.6825 1.2322 0.034 Uiso 1 calc . . R .
C8 C 0.07444(3) 0.532670(17) 1.04044(3) 0.05058(14) Uani 1 d . . . .
C9 C 0.11999(4) 0.54646(2) 0.97421(3) 0.06600(17) Uani 1 d . . . .
H9A H 0.0825 0.5672 0.9356 0.099 Uiso 1 calc F . R .
H9B H 0.1334 0.5166 0.9489 0.099 Uiso 1 calc . . R .
H9C H 0.1725 0.5642 0.9967 0.099 Uiso 1 calc . . R .
C10 C 0.13434(4) 0.499620(18) 1.10226(4) 0.05928(16) Uani 1 d . . . .
H10A H 0.1854 0.5181 1.1270 0.089 Uiso 1 calc F . R .
H10B H 0.1505 0.4706 1.0765 0.089 Uiso 1 calc . . R .
H10C H 0.1046 0.4895 1.1420 0.089 Uiso 1 calc . . R .
C11 C -0.00553(4) 0.50251(2) 1.00082(5) 0.0795(2) Uani 1 d . . . .
H11A H -0.0436 0.5229 0.9620 0.119 Uiso 1 calc F . R .
H11B H -0.0352 0.4918 1.0404 0.119 Uiso 1 calc . . R .
H11C H 0.0118 0.4738 0.9751 0.119 Uiso 1 calc . . R .
C12 C -0.15121(3) 0.63693(3) 1.13603(4) 0.06937(3) Uani 1 d C . . U
C13 C -0.16571(5) 0.68311(5) 1.18506(7) 0.06852(4) Uani 0.5459(7) d C 1 . U
H13A H -0.1108 0.6951 1.2153 0.103 Uiso 0.5459(7) calc C 1 R .
H13B H -0.2014 0.6740 1.2206 0.103 Uiso 0.5459(7) calc C 1 R .
H13C H -0.1939 0.7089 1.1497 0.103 Uiso 0.5459(7) calc C 1 R .
C14 C -0.21535(5) 0.63990(5) 1.05589(8) 0.06886(4) Uani 0.5459(7) d C 1 . U
H14A H -0.2200 0.6738 1.0377 0.103 Uiso 0.5459(7) calc C 1 R .
H14B H -0.2710 0.6284 1.0611 0.103 Uiso 0.5459(7) calc C 1 R .
H14C H -0.1956 0.6194 1.0182 0.103 Uiso 0.5459(7) calc C 1 R .
C15 C -0.17791(5) 0.59327(5) 1.17756(8) 0.06884(4) Uani 0.5459(7) d C 1 . U
H15A H -0.1535 0.5961 1.2337 0.103 Uiso 0.5459(7) calc C 1 R .
H15B H -0.1575 0.5632 1.1579 0.103 Uiso 0.5459(7) calc C 1 R .
H15C H -0.2400 0.5923 1.1679 0.103 Uiso 0.5459(7) calc C 1 R .
C13' C -0.21215(6) 0.60030(6) 1.07873(9) 0.06894(4) Uani 0.4541(7) d C 2 . U
H13D H -0.2177 0.6109 1.0247 0.103 Uiso 0.4541(7) calc C 2 R .
H13E H -0.2682 0.6001 1.0908 0.103 Uiso 0.4541(7) calc C 2 R .
H13F H -0.1880 0.5673 1.0854 0.103 Uiso 0.4541(7) calc C 2 R .
C14' C -0.17954(8) 0.68551(7) 1.11020(19) 0.13983(4) Uani 0.4541(7) d C 2 . U
H14D H -0.1453 0.7097 1.1448 0.210 Uiso 0.4541(7) calc C 2 R .
H14E H -0.2394 0.6893 1.1114 0.210 Uiso 0.4541(7) calc C 2 R .
H14F H -0.1732 0.6905 1.0569 0.210 Uiso 0.4541(7) calc C 2 R .
C15' C -0.14549(8) 0.61875(13) 1.22171(11) 0.14255(5) Uani 0.4541(7) d C 2 . U
H15D H -0.1094 0.6410 1.2586 0.214 Uiso 0.4541(7) calc C 2 R .
H15E H -0.1211 0.5858 1.2282 0.214 Uiso 0.4541(7) calc C 2 R .
H15F H -0.2025 0.6181 1.2317 0.214 Uiso 0.4541(7) calc C 2 R .
C16 C 0.39978(2) 0.691880(14) 1.227820(18) 0.02889(8) Uani 1 d F . . .
C17 C 0.45753(2) 0.670310(16) 1.29493(2) 0.03642(10) Uani 1 d . . . .
C18 C 0.46285(3) 0.692480(19) 1.36872(2) 0.04656(12) Uani 1 d . . . .
H18 H 0.5016 0.6789 1.4125 0.056 Uiso 1 calc . . R .
C19 C 0.41456(3) 0.733220(18) 1.38142(2) 0.04165(11) Uani 1 d . . . .
C20 C 0.35493(2) 0.752240(15) 1.31511(2) 0.03389(9) Uani 1 d . . . .
H20 H 0.3209 0.7795 1.3213 0.041 Uiso 1 calc . . R .
C21 C 0.34572(2) 0.730840(13) 1.239670(18) 0.02739(8) Uani 1 d . . . .
C22 C 0.27830(2) 0.752010(13) 1.170120(19) 0.02686(8) Uani 1 d . . . .
H22A H 0.2482 0.7792 1.1892 0.032 Uiso 1 calc . . R .
H22B H 0.3076 0.7657 1.1315 0.032 Uiso 1 calc . . R .
C23 C 0.50873(3) 0.62261(2) 1.28624(3) 0.05023(13) Uani 1 d . . . .
C24 C 0.56228(5) 0.60518(3) 1.36661(4) 0.0922(2) Uani 1 d . . . .
H24A H 0.5935 0.5755 1.3596 0.138 Uiso 1 calc F . R .
H24B H 0.5245 0.5982 1.4013 0.138 Uiso 1 calc . . R .
H24C H 0.6025 0.6309 1.3897 0.138 Uiso 1 calc . . R .
C25 C 0.44726(4) 0.58042(2) 1.25280(3) 0.06241(16) Uani 1 d . . . .
H25A H 0.4800 0.5510 1.2479 0.094 Uiso 1 calc F . R .
H25B H 0.4130 0.5897 1.2014 0.094 Uiso 1 calc . . R .
H25C H 0.4099 0.5739 1.2880 0.094 Uiso 1 calc . . R .
C26 C 0.56980(3) 0.63078(2) 1.23129(4) 0.06432(16) Uani 1 d . . . .
H26A H 0.6007 0.6005 1.2274 0.096 Uiso 1 calc F . R .
H26B H 0.6103 0.6568 1.2525 0.096 Uiso 1 calc . . R .
H26C H 0.5368 0.6403 1.1794 0.096 Uiso 1 calc . . R .
C27 C 0.42472(3) 0.75513(2) 1.46529(2) 0.05722(15) Uani 1 d . . . .
C28 C 0.51980(4) 0.76131(3) 1.50645(3) 0.0850(2) Uani 1 d . . . .
H28A H 0.5466 0.7840 1.4765 0.128 Uiso 1 calc F . R .
H28B H 0.5483 0.7295 1.5098 0.128 Uiso 1 calc . . R .
H28C H 0.5247 0.7743 1.5590 0.128 Uiso 1 calc . . R .
C29 C 0.38282(4) 0.71880(3) 1.51394(3) 0.0804(2) Uani 1 d . . . .
H29A H 0.3886 0.7318 1.5667 0.121 Uiso 1 calc F . R .
H29B H 0.4112 0.6870 1.5168 0.121 Uiso 1 calc . . R .
H29C H 0.3225 0.7149 1.4887 0.121 Uiso 1 calc . . R .
C30 C 0.37795(5) 0.80418(3) 1.46479(3) 0.0885(2) Uani 1 d . . . .
H30A H 0.4019 0.8283 1.4349 0.133 Uiso 1 calc F . R .
H30B H 0.3847 0.8158 1.5184 0.133 Uiso 1 calc . . R .
H30C H 0.3175 0.7997 1.4407 0.133 Uiso 1 calc . . R .
C31 C 0.15758(2) 0.734930(14) 1.055360(19) 0.02778(8) Uani 1 d F . . .
H31 H 0.1078 0.7123 1.0410 0.033 Uiso 1 calc . . R .
C32 C 0.204300(19) 0.730710(12) 0.987890(18) 0.02411(8) Uani 1 d F . . .
C33 C 0.11916(3) 0.786830(17) 1.05965(2) 0.04099(11) Uani 1 d . . . .
H33A H 0.0905 0.7880 1.1028 0.061 Uiso 1 calc F . R .
H33B H 0.0781 0.7939 1.0105 0.061 Uiso 1 calc . . R .
H33C H 0.1647 0.8112 1.0683 0.061 Uiso 1 calc . . R .
C34 C -0.00523(2) 0.731640(16) 0.73232(2) 0.03915(10) Uani 1 d D . . .
C35 C -0.07076(3) 0.702490(19) 0.75233(3) 0.05305(14) Uani 1 d . . . .
C36 C -0.12566(3) 0.67599(2) 0.68958(5) 0.0759(2) Uani 1 d D . . .
H36 H -0.1692 0.6565 0.7019 0.091 Uiso 1 calc . . R .
C37 C -0.11942(3) 0.67688(2) 0.61121(4) 0.07984(18) Uani 1 d . . . .
C38 C -0.05227(3) 0.70336(2) 0.59447(3) 0.06225(14) Uani 1 d D . . .
H38 H -0.0442 0.7031 0.5429 0.075 Uiso 1 calc . . R .
C39 C 0.00493(3) 0.731040(17) 0.65353(2) 0.04580(11) Uani 1 d . . . .
C40 C 0.08002(2) 0.757100(17) 0.63339(2) 0.03993(10) Uani 1 d D . . .
H40A H 0.0787 0.7517 0.5776 0.048 Uiso 1 calc . . R .
H40B H 0.0751 0.7927 0.6416 0.048 Uiso 1 calc . . R .
C41 C -0.07696(3) 0.69471(2) 0.83867(4) 0.06434(17) Uani 1 d . . . .
C42 C 0.00576(4) 0.67103(2) 0.88546(3) 0.06219(17) Uani 1 d . . . .
H42A H 0.0542 0.6918 0.8824 0.093 Uiso 1 calc F . R .
H42B H 0.0127 0.6388 0.8636 0.093 Uiso 1 calc . . R .
H42C H 0.0030 0.6675 0.9401 0.093 Uiso 1 calc . . R .
C43 C -0.09088(4) 0.74378(3) 0.87822(5) 0.0929(2) Uani 1 d . . . .
H43A H -0.0464 0.7670 0.8732 0.139 Uiso 1 calc F . R .
H43B H -0.0884 0.7381 0.9335 0.139 Uiso 1 calc . . R .
H43C H -0.1466 0.7572 0.8528 0.139 Uiso 1 calc . . R .
C44 C -0.14922(4) 0.65839(4) 0.84855(7) 0.1219(4) Uani 1 d . . . .
H44A H -0.1491 0.6555 0.9039 0.183 Uiso 1 calc F . R .
H44B H -0.1391 0.6262 0.8281 0.183 Uiso 1 calc . . R .
H44C H -0.2044 0.6709 0.8198 0.183 Uiso 1 calc . . R .
C45 C -0.18953(6) 0.64221(5) 0.56033(7) 0.0846(3) Uani 0.5684(6) d D 1 . .
C46 C -0.28127(6) 0.66289(7) 0.55837(9) 0.1218(5) Uani 0.5684(6) d D 1 . .
H46A H -0.2862 0.6962 0.5374 0.183 Uiso 0.5684(6) calc D 1 R .
H46B H -0.2903 0.6633 0.6114 0.183 Uiso 0.5684(6) calc D 1 R .
H46C H -0.3241 0.6420 0.5252 0.183 Uiso 0.5684(6) calc D 1 R .
C47 C -0.18659(11) 0.58939(6) 0.59178(11) 0.1547(6) Uani 0.5684(6) d D 1 . .
H47A H -0.1306 0.5752 0.5936 0.232 Uiso 0.5684(6) calc D 1 R .
H47B H -0.2305 0.5698 0.5573 0.232 Uiso 0.5684(6) calc D 1 R .
H47C H -0.1968 0.5897 0.6444 0.232 Uiso 0.5684(6) calc D 1 R .
C48 C -0.17240(8) 0.64432(7) 0.48083(8) 0.1404(5) Uani 0.5684(6) d D 1 . .
H48A H -0.1753 0.6783 0.4630 0.211 Uiso 0.5684(6) calc D 1 R .
H48B H -0.2150 0.6248 0.4446 0.211 Uiso 0.5684(6) calc D 1 R .
H48C H -0.1157 0.6312 0.4827 0.211 Uiso 0.5684(6) calc D 1 R .
C45' C -0.16918(7) 0.64967(5) 0.53128(7) 0.0665(3) Uani 0.4316(6) d D 2 . .
C46' C -0.21049(9) 0.68248(7) 0.46293(9) 0.0894(5) Uani 0.4316(6) d D 2 . .
H46D H -0.2359 0.6622 0.4177 0.134 Uiso 0.4316(6) calc D 2 R .
H46E H -0.1674 0.7039 0.4499 0.134 Uiso 0.4316(6) calc D 2 R .
H46F H -0.2547 0.7024 0.4774 0.134 Uiso 0.4316(6) calc D 2 R .
C47' C -0.23650(11) 0.61821(7) 0.55763(9) 0.0857(5) Uani 0.4316(6) d D 2 . .
H47D H -0.2696 0.6000 0.5129 0.129 Uiso 0.4316(6) calc D 2 R .
H47E H -0.2745 0.6395 0.5786 0.129 Uiso 0.4316(6) calc D 2 R .
H47F H -0.2082 0.5953 0.5981 0.129 Uiso 0.4316(6) calc D 2 R .
C48' C -0.11686(12) 0.61051(7) 0.49948(9) 0.0981(6) Uani 0.4316(6) d D 2 . .
H48D H -0.1513 0.5967 0.4510 0.147 Uiso 0.4316(6) calc D 2 R .
H48E H -0.1005 0.5844 0.5381 0.147 Uiso 0.4316(6) calc D 2 R .
H48F H -0.0657 0.6256 0.4892 0.147 Uiso 0.4316(6) calc D 2 R .
C49 C 0.27326(2) 0.832760(15) 0.75249(2) 0.03511(10) Uani 1 d . . . .
C50 C 0.29481(3) 0.883070(16) 0.76955(2) 0.04329(11) Uani 1 d . . . .
C51 C 0.28174(3) 0.916240(18) 0.70554(3) 0.04947(13) Uani 1 d . . . .
H51 H 0.2954 0.9496 0.7167 0.059 Uiso 1 calc . . R .
C52 C 0.24982(3) 0.902950(17) 0.62629(3) 0.04670(12) Uani 1 d . . . .
C53 C 0.23347(3) 0.852450(16) 0.61141(2) 0.04122(11) Uani 1 d . . . .
H53 H 0.2136 0.8416 0.5592 0.049 Uiso 1 calc . . R .
C54 C 0.24627(2) 0.817890(15) 0.67293(2) 0.03569(10) Uani 1 d . . . .
C55 C 0.23538(2) 0.762700(15) 0.654630(19) 0.03496(10) Uani 1 d . . . .
H55A H 0.2249 0.7581 0.5975 0.042 Uiso 1 calc . . R .
H55B H 0.2892 0.7458 0.6788 0.042 Uiso 1 calc . . R .
C56 C 0.33587(4) 0.90049(2) 0.85481(3) 0.06268(17) Uani 1 d . . . .
C57 C 0.42459(5) 0.87491(3) 0.88328(4) 0.0966(2) Uani 1 d . . . .
H57A H 0.4170 0.8394 0.8811 0.145 Uiso 1 calc F . R .
H57B H 0.4502 0.8848 0.9370 0.145 Uiso 1 calc . . R .
H57C H 0.4619 0.8846 0.8495 0.145 Uiso 1 calc . . R .
C58 C 0.35094(6) 0.95740(2) 0.85882(4) 0.0956(3) Uani 1 d . . . .
H58A H 0.2965 0.9743 0.8413 0.143 Uiso 1 calc F . R .
H58B H 0.3887 0.9664 0.8250 0.143 Uiso 1 calc . . R .
H58C H 0.3771 0.9669 0.9126 0.143 Uiso 1 calc . . R .
C59 C 0.27878(6) 0.88937(3) 0.91125(3) 0.0876(2) Uani 1 d . . . .
H59A H 0.2238 0.9056 0.8929 0.131 Uiso 1 calc F . R .
H59B H 0.3061 0.9014 0.9634 0.131 Uiso 1 calc . . R .
H59C H 0.2701 0.8540 0.9134 0.131 Uiso 1 calc . . R .
C60 C 0.23275(6) 0.94220(2) 0.55958(4) 0.09309(10) Uani 1 d . . . U
C61 C 0.29491(7) 0.98694(3) 0.58192(5) 0.11127(14) Uani 1 d . . . U
H61A H 0.2834 1.0109 0.5395 0.167 Uiso 1 calc F . R .
H61B H 0.3537 0.9756 0.5904 0.167 Uiso 1 calc . . R .
H61C H 0.2863 1.0022 0.6297 0.167 Uiso 1 calc . . R .
C62 C 0.25240(7) 0.92340(3) 0.48606(4) 0.11035(14) Uani 1 d . . . U
H62A H 0.2142 0.8962 0.4657 0.166 Uiso 1 calc F . R .
H62B H 0.3114 0.9120 0.4971 0.166 Uiso 1 calc . . R .
H62C H 0.2445 0.9497 0.4473 0.166 Uiso 1 calc . . R .
C63 C 0.14401(7) 0.96058(3) 0.54833(5) 0.11619(16) Uani 1 d . . . U
H63A H 0.1042 0.9333 0.5346 0.174 Uiso 1 calc F . R .
H63B H 0.1326 0.9848 0.5063 0.174 Uiso 1 calc . . R .
H63C H 0.1369 0.9757 0.5967 0.174 Uiso 1 calc . . R .
C64 C 0.17113(2) 0.683540(14) 0.681710(19) 0.03300(9) Uani 1 d F . . .
H64 H 0.1159 0.6706 0.6893 0.040 Uiso 1 calc . . R .
C65 C 0.24097(2) 0.667060(13) 0.755520(18) 0.02665(8) Uani 1 d F . . .
C66 C 0.18447(3) 0.659810(17) 0.60513(2) 0.04681(12) Uani 1 d . . . .
H66A H 0.1399 0.6710 0.5609 0.070 Uiso 1 calc F . R .
H66B H 0.1818 0.6242 0.6092 0.070 Uiso 1 calc . . R .
H66C H 0.2401 0.6693 0.5972 0.070 Uiso 1 calc . . R .
C67 C 0.23297(3) 0.485750(15) 0.79824(2) 0.03798(10) Uani 1 d F . . .
C68 C 0.14348(3) 0.471590(18) 0.77839(3) 0.04690(12) Uani 1 d . . . .
C69 C 0.11849(3) 0.429540(18) 0.81503(3) 0.05072(13) Uani 1 d F . . .
H69 H 0.0602 0.4208 0.8026 0.061 Uiso 1 calc . . R .
C70 C 0.17653(3) 0.399660(18) 0.86972(3) 0.05202(13) Uani 1 d . . . .
C71 C 0.26264(3) 0.413950(16) 0.88615(3) 0.04525(11) Uani 1 d F . . .
H71 H 0.3030 0.3948 0.9216 0.054 Uiso 1 calc . . R .
C72 C 0.29157(2) 0.455660(14) 0.85207(2) 0.03929(10) Uani 1 d . . . .
C73 C 0.38691(2) 0.467370(14) 0.86945(2) 0.03768(10) Uani 1 d F . . .
H73A H 0.4178 0.4437 0.9083 0.045 Uiso 1 calc . . R .
H73B H 0.4071 0.4631 0.8211 0.045 Uiso 1 calc . . R .
C74 C 0.07726(4) 0.50169(2) 0.71720(3) 0.05844(16) Uani 1 d F . . .
C75 C 0.07328(4) 0.55598(2) 0.74295(4) 0.06541(18) Uani 1 d . . . .
H75A H 0.1299 0.5706 0.7515 0.098 Uiso 1 calc F . R .
H75B H 0.0537 0.5573 0.7914 0.098 Uiso 1 calc . . R .
H75C H 0.0337 0.5741 0.7021 0.098 Uiso 1 calc . . R .
C76 C 0.10261(6) 0.50079(3) 0.63686(4) 0.0885(3) Uani 1 d . . . .
H76A H 0.1600 0.5141 0.6433 0.133 Uiso 1 calc F . R .
H76B H 0.0625 0.5207 0.5991 0.133 Uiso 1 calc . . R .
H76C H 0.1012 0.4671 0.6179 0.133 Uiso 1 calc . . R .
C77 C -0.01347(5) 0.47979(4) 0.70462(6) 0.1084(3) Uani 1 d . . . .
H77A H -0.0533 0.4995 0.6662 0.163 Uiso 1 calc F . R .
H77B H -0.0310 0.4799 0.7541 0.163 Uiso 1 calc . . R .
H77C H -0.0134 0.4462 0.6855 0.163 Uiso 1 calc . . R .
C78 C 0.14484(3) 0.353740(19) 0.90875(3) 0.06212(15) Uani 1 d F . . .
C79 C 0.21690(5) 0.31975(3) 0.94576(6) 0.1244(3) Uani 1 d . . . .
H79A H 0.2570 0.3371 0.9873 0.187 Uiso 1 calc F . R .
H79B H 0.2463 0.3089 0.9061 0.187 Uiso 1 calc . . R .
H79C H 0.1940 0.2913 0.9677 0.187 Uiso 1 calc . . R .
C80 C 0.08314(5) 0.32145(2) 0.84117(5) 0.0932(2) Uani 1 d . . . .
H80A H 0.0627 0.2929 0.8648 0.140 Uiso 1 calc F . R .
H80B H 0.1149 0.3107 0.8033 0.140 Uiso 1 calc . . R .
H80C H 0.0346 0.3414 0.8147 0.140 Uiso 1 calc . . R .
C81 C 0.08735(5) 0.36935(3) 0.96196(5) 0.0992(2) Uani 1 d . . . .
H81A H 0.1200 0.3892 1.0049 0.149 Uiso 1 calc F . R .
H81B H 0.0655 0.3403 0.9831 0.149 Uiso 1 calc . . R .
H81C H 0.0398 0.3886 0.9320 0.149 Uiso 1 calc . . R .
C82 C 0.51756(2) 0.541750(16) 0.77816(2) 0.03918(10) Uani 1 d F . . .
C83 C 0.55720(3) 0.529460(19) 0.71520(2) 0.04840(12) Uani 1 d . . . .
C84 C 0.62728(3) 0.496810(17) 0.73060(2) 0.04386(11) Uani 1 d F . . .
H84 H 0.6550 0.4902 0.6899 0.053 Uiso 1 calc . . R .
C85 C 0.65775(2) 0.473740(16) 0.80278(3) 0.04248(11) Uani 1 d . . . .
C86 C 0.61531(2) 0.483930(15) 0.86285(2) 0.03715(10) Uani 1 d F . . .
H86 H 0.6334 0.4681 0.9118 0.045 Uiso 1 calc . . R .
C87 C 0.54622(2) 0.517340(15) 0.85115(2) 0.03545(10) Uani 1 d . . . .
C88 C 0.50446(2) 0.527630(14) 0.91992(2) 0.03480(9) Uani 1 d F . . .
H88A H 0.5315 0.5066 0.9645 0.042 Uiso 1 calc . . R .
H88B H 0.5154 0.5621 0.9365 0.042 Uiso 1 calc . . R .
C89 C 0.52517(4) 0.55113(3) 0.63253(3) 0.1044(2) Uani 1 d F . . .
C90 C 0.42961(6) 0.53736(7) 0.60061(4) 0.1910(6) Uani 1 d . . . .
H90A H 0.3966 0.5488 0.6371 0.286 Uiso 1 calc F . R .
H90B H 0.4242 0.5018 0.5951 0.286 Uiso 1 calc . . R .
H90C H 0.4082 0.5528 0.5497 0.286 Uiso 1 calc . . R .
C91 C 0.53680(6) 0.60833(3) 0.63718(4) 0.1908(2) Uani 1 d . . . .
H91A H 0.5052 0.6218 0.6734 0.286 Uiso 1 calc F . R .
H91B H 0.5153 0.6225 0.5853 0.286 Uiso 1 calc . . R .
H91C H 0.5972 0.6162 0.6557 0.286 Uiso 1 calc . . R .
C92 C 0.57696(5) 0.53221(4) 0.57268(3) 0.1327(3) Uani 1 d . . . .
H92A H 0.5718 0.4966 0.5680 0.199 Uiso 1 calc F . R .
H92B H 0.6369 0.5411 0.5913 0.199 Uiso 1 calc . . R .
H92C H 0.5543 0.5472 0.5216 0.199 Uiso 1 calc . . R .
C93 C 0.73514(3) 0.43785(2) 0.81599(3) 0.07013(15) Uani 1 d E . . .
C94 C 0.80298(7) 0.45185(7) 0.87650(9) 0.0939(5) Uani 0.5174(7) d E 1 . .
H94A H 0.7936 0.4399 0.9262 0.141 Uiso 0.5174(7) calc E 1 R .
H94B H 0.8073 0.4876 0.8780 0.141 Uiso 0.5174(7) calc E 1 R .
H94C H 0.8557 0.4379 0.8678 0.141 Uiso 0.5174(7) calc E 1 R .
C95 C 0.69677(8) 0.38654(4) 0.84046(8) 0.0774(3) Uani 0.5174(7) d E 1 . .
H95A H 0.6364 0.3907 0.8392 0.116 Uiso 0.5174(7) calc E 1 R .
H95B H 0.7275 0.3773 0.8932 0.116 Uiso 0.5174(7) calc E 1 R .
H95C H 0.7034 0.3609 0.8036 0.116 Uiso 0.5174(7) calc E 1 R .
C96 C 0.75842(7) 0.42253(6) 0.73784(7) 0.0792(4) Uani 0.5174(7) d E 1 . .
H96A H 0.7200 0.3966 0.7127 0.119 Uiso 0.5174(7) calc E 1 R .
H96B H 0.8171 0.4106 0.7490 0.119 Uiso 0.5174(7) calc E 1 R .
H96C H 0.7527 0.4508 0.7030 0.119 Uiso 0.5174(7) calc E 1 R .
C94' C 0.73016(11) 0.39918(6) 0.76920(13) 0.1393(6) Uani 0.4826(7) d E 2 . .
H94D H 0.6833 0.3781 0.7754 0.209 Uiso 0.4826(7) calc E 2 R .
H94E H 0.7835 0.3808 0.7828 0.209 Uiso 0.4826(7) calc E 2 R .
H94F H 0.7200 0.4102 0.7149 0.209 Uiso 0.4826(7) calc E 2 R .
C95' C 0.81949(7) 0.47406(7) 0.80259(9) 0.1125(5) Uani 0.4826(7) d E 2 . .
H95D H 0.8088 0.4845 0.7480 0.169 Uiso 0.4826(7) calc E 2 R .
H95E H 0.8723 0.4551 0.8159 0.169 Uiso 0.4826(7) calc E 2 R .
H95F H 0.8247 0.5029 0.8363 0.169 Uiso 0.4826(7) calc E 2 R .
C96' C 0.77830(7) 0.42760(6) 0.90739(7) 0.0846(4) Uani 0.4826(7) d E 2 . .
H96D H 0.7395 0.4081 0.9302 0.127 Uiso 0.4826(7) calc E 2 R .
H96E H 0.7898 0.4588 0.9352 0.127 Uiso 0.4826(7) calc E 2 R .
H96F H 0.8316 0.4097 0.9119 0.127 Uiso 0.4826(7) calc E 2 R .
C97 C 0.36933(2) 0.529580(14) 0.96786(2) 0.03363(9) Uani 1 d F 1 . .
H97 H 0.3104 0.5160 0.9532 0.040 Uiso 1 calc F 1 R .
C98 C 0.35885(2) 0.585390(13) 0.974620(18) 0.02704(8) Uani 1 d F 1 . .
C99 C 0.41185(3) 0.505760(17) 1.04761(2) 0.05299(12) Uani 1 d F 1 . .
H99A H 0.4173 0.4705 1.0407 0.079 Uiso 1 calc F 1 R .
H99B H 0.3767 0.5118 1.0849 0.079 Uiso 1 calc F 1 R .
H99C H 0.4683 0.5200 1.0674 0.079 Uiso 1 calc F 1 R .
C100 C 0.58497(3) 0.72826(3) 1.08378(5) 0.0791(2) Uani 1 d F 1 . .
H10D H 0.6026 0.7022 1.0528 0.119 Uiso 1 calc F 1 R .
H10E H 0.5804 0.7151 1.1343 0.119 Uiso 1 calc F 1 R .
H10F H 0.6272 0.7546 1.0921 0.119 Uiso 1 calc F 1 R .
C101 C 0.49769(2) 0.748630(17) 1.03975(2) 0.04108(11) Uani 1 d F 1 . .
H101 H 0.5038 0.7619 0.9885 0.049 Uiso 1 calc F 1 R .
C102 C 0.46487(3) 0.789750(17) 1.08377(3) 0.04507(12) Uani 1 d F 1 . .
H10G H 0.4574 0.7769 1.1342 0.054 Uiso 1 calc F 1 R .
H10H H 0.4086 0.8005 1.0531 0.054 Uiso 1 calc F 1 R .
C103 C 0.52611(3) 0.83496(2) 1.09951(3) 0.05991(15) Uani 1 d F 1 . .
H10I H 0.5022 0.8601 1.1277 0.090 Uiso 1 calc F 1 R .
H10J H 0.5328 0.8483 1.0498 0.090 Uiso 1 calc F 1 R .
H10K H 0.5816 0.8247 1.1309 0.090 Uiso 1 calc F 1 R .
C104 C 0.47063(3) 0.74323(3) 0.74668(3) 0.07162(19) Uani 1 d F 1 . .
H10L H 0.4410 0.7745 0.7342 0.107 Uiso 1 calc F 1 R .
H10M H 0.4366 0.7170 0.7167 0.107 Uiso 1 calc F 1 R .
H10N H 0.5259 0.7448 0.7333 0.107 Uiso 1 calc F 1 R .
C105 C 0.48352(3) 0.73288(2) 0.83335(3) 0.05542(13) Uani 1 d F 1 . .
H105 H 0.5178 0.7604 0.8622 0.067 Uiso 1 calc F 1 R .
C106 C 0.53023(3) 0.68614(2) 0.86041(3) 0.06014(15) Uani 1 d F 1 . .
H10O H 0.4979 0.6588 0.8308 0.072 Uiso 1 calc F 1 R .
H10P H 0.5301 0.6813 0.9160 0.072 Uiso 1 calc F 1 R .
C107 C 0.62224(4) 0.68267(5) 0.85241(5) 0.1332(4) Uani 1 d F 1 . .
H10Q H 0.6458 0.6507 0.8712 0.200 Uiso 1 calc F 1 R .
H10R H 0.6561 0.7085 0.8834 0.200 Uiso 1 calc F 1 R .
H10S H 0.6237 0.6865 0.7975 0.200 Uiso 1 calc F 1 R .
C108 C 0.01252(7) 0.87717(3) 0.86635(4) 0.1162(3) Uani 1 d G 1 . .
H10T H 0.0408 0.9047 0.8973 0.174 Uiso 1 calc G 1 R .
H10U H 0.0439 0.8470 0.8837 0.174 Uiso 1 calc G 1 R .
H10V H -0.0456 0.8742 0.8732 0.174 Uiso 1 calc G 1 R .
C109 C 0.01002(10) 0.88590(3) 0.78025(5) 0.1453(5) Uani 1 d G 1 . .
C110 C 0.04685(9) 0.91768(6) 0.74819(7) 0.2202(6) Uani 1 d G 1 . .
H11V H 0.0056 0.9273 0.6997 0.264 Uiso 1 calc G 1 R .
H11W H 0.0935 0.9004 0.7318 0.264 Uiso 1 calc G 1 R .
C111 C 0.08580(7) 0.96607(4) 0.78673(7) 0.1171(4) Uani 1 d G 1 . .
H11X H 0.1119 0.9840 0.7503 0.176 Uiso 1 calc G 1 R .
H11Y H 0.1291 0.9586 0.8343 0.176 Uiso 1 calc G 1 R .
H H 0.0410 0.9861 0.7999 0.176 Uiso 1 calc G 1 R .
C112 C 0.87820(8) 0.83354(5) 0.52907(6) 0.1328(4) Uani 1 d H 1 . .
H11D H 0.8340 0.8337 0.4796 0.159 Uiso 1 calc H 1 R .
H11E H 0.9023 0.8002 0.5370 0.159 Uiso 1 calc H 1 R .
C113 C 0.94996(11) 0.87032(7) 0.52259(7) 0.1801(7) Uani 1 d H 1 . .
H11F H 0.9743 0.8609 0.4789 0.270 Uiso 1 calc H 1 R .
H11G H 0.9944 0.8698 0.5710 0.270 Uiso 1 calc H 1 R .
H11H H 0.9262 0.9033 0.5138 0.270 Uiso 1 calc H 1 R .
C114 C 0.80451(8) 0.89783(5) 0.59342(6) 0.1639(4) Uani 1 d H 1 . .
H11I H 0.8503 0.9212 0.5904 0.197 Uiso 1 calc H 1 R .
H11J H 0.7854 0.9047 0.6417 0.197 Uiso 1 calc H 1 R .
C115 C 0.72680(9) 0.90458(7) 0.51925(7) 0.3073(6) Uani 1 d H 1 . .
H11K H 0.7063 0.9384 0.5173 0.461 Uiso 1 calc H 1 R .
H11L H 0.6808 0.8822 0.5234 0.461 Uiso 1 calc H 1 R .
H11M H 0.7457 0.8973 0.4716 0.461 Uiso 1 calc H 1 R .
C116 C 0.78003(8) 0.80061(6) 0.60207(10) 0.1760(6) Uani 1 d H 1 . .
H11N H 0.7348 0.7978 0.5536 0.211 Uiso 1 calc H 1 R .
H11O H 0.8147 0.7705 0.6077 0.211 Uiso 1 calc H 1 R .
C117 C 0.74188(8) 0.80535(9) 0.66813(12) 0.2242(11) Uani 1 d H 1 . .
H11P H 0.7067 0.7766 0.6710 0.336 Uiso 1 calc H 1 R .
H11Q H 0.7065 0.8348 0.6620 0.336 Uiso 1 calc H 1 R .
H11R H 0.7866 0.8079 0.7162 0.336 Uiso 1 calc H 1 R .
C118 C 0.46953(11) 0.39094(8) 0.67901(10) 0.2318(9) Uani 1 d I 1 . .
H11S H 0.4498 0.4246 0.6820 0.348 Uiso 1 calc I 1 R .
H11T H 0.4853 0.3861 0.6292 0.348 Uiso 1 calc I 1 R .
H11U H 0.5190 0.3850 0.7220 0.348 Uiso 1 calc I 1 R .
C119 C 0.40252(5) 0.35739(4) 0.68458(4) 0.1003(3) Uani 1 d I 1 . .
C120 C 0.40520(5) 0.30490(3) 0.68191(4) 0.0925(3) Uani 1 d I 1 . .
H120 H 0.4546 0.2883 0.6755 0.111 Uiso 1 calc I 1 R .
C121 C 0.33181(6) 0.27855(4) 0.68921(5) 0.0983(3) Uani 1 d I 1 . .
H121 H 0.3325 0.2439 0.6873 0.118 Uiso 1 calc I 1 R .
C122 C 0.26136(6) 0.30139(5) 0.69881(5) 0.1034(3) Uani 1 d I 1 . .
H122 H 0.2133 0.2833 0.7048 0.124 Uiso 1 calc I 1 R .
C123 C 0.26081(5) 0.35315(4) 0.69973(4) 0.0896(3) Uani 1 d I 1 . .
H123 H 0.2111 0.3696 0.7057 0.108 Uiso 1 calc I 1 R .
C124 C 0.32770(5) 0.37944(3) 0.69254(4) 0.0852(2) Uani 1 d I 1 . .
H124 H 0.3242 0.4141 0.6929 0.102 Uiso 1 calc I 1 R .
C125 C 0.03680(15) 0.53474(8) 0.38824(13) 0.2711(11) Uani 1 d J 1 . .
H12A H 0.0034 0.5329 0.3343 0.407 Uiso 1 calc J 1 R .
H12B H 0.0080 0.5561 0.4184 0.407 Uiso 1 calc J 1 R .
H12C H 0.0426 0.5020 0.4113 0.407 Uiso 1 calc J 1 R .
C126 C 0.11344(10) 0.55270(4) 0.38927(6) 0.1601(5) Uani 1 d J 1 . .
C127 C 0.12966(8) 0.56088(4) 0.31502(5) 0.1227(4) Uani 1 d J 1 . .
H127 H 0.0887 0.5528 0.2688 0.147 Uiso 1 calc J 1 R .
C128 C 0.20624(7) 0.58085(3) 0.31181(4) 0.0979(3) Uani 1 d J 1 . .
H128 H 0.2200 0.5846 0.2627 0.117 Uiso 1 calc J 1 R .
C129 C 0.26650(9) 0.59633(5) 0.38171(6) 0.1597(4) Uani 1 d J 1 . .
H129 H 0.3161 0.6138 0.3780 0.192 Uiso 1 calc J 1 R .
C130 C 0.25240(8) 0.58610(5) 0.45159(6) 0.1560(4) Uani 1 d J 1 . .
H130 H 0.2938 0.5940 0.4977 0.187 Uiso 1 calc J 1 R .
C131 C 0.17727(8) 0.56401(4) 0.45631(4) 0.1181(4) Uani 1 d J 1 . .
H131 H 0.1682 0.5562 0.5062 0.142 Uiso 1 calc J 1 R .
C132 C 0.31633(18) 0.37981(9) 0.15554(15) 0.989(5) Uani 1 d K 1 D .
H13G H 0.3506 0.3525 0.1438 1.484 Uiso 1 calc K 1 R .
H13H H 0.3072 0.4035 0.1128 1.484 Uiso 1 calc K 1 R .
H13I H 0.2614 0.3675 0.1615 1.484 Uiso 1 calc K 1 R .
C139 C -0.01342(3) 0.77377(3) 0.36493(2) 0.2374(9) Uani 1 d L 1 . .
H139 H -0.0538 0.7995 0.3563 0.285 Uiso 1 calc L 1 R .
C140 C 0.07200(3) 0.78328(3) 0.36248(3) 0.4187(13) Uani 1 d L 1 DG .
C141 C 0.13242(4) 0.74482(4) 0.37543(4) 0.0930(3) Uani 1 d L 1 G .
H141 H 0.1896 0.7512 0.3738 0.112 Uiso 1 calc L 1 R .
C142 C 0.10742(6) 0.69684(4) 0.39084(5) 0.3564(7) Uani 1 d L 1 G .
H142 H 0.1478 0.6711 0.3995 0.428 Uiso 1 calc L 1 R .
C143 C 0.02199(6) 0.68733(3) 0.39329(5) 0.3011(9) Uani 1 d L 1 G .
H143 H 0.0053 0.6552 0.4036 0.361 Uiso 1 calc L 1 R .
C144 C -0.03843(4) 0.72579(3) 0.38034(3) 0.593(4) Uani 1 d L 1 G .
H144 H -0.0956 0.7194 0.3820 0.712 Uiso 1 calc L 1 R .
C145 C 0.09405(11) 0.83141(5) 0.34335(12) 0.3176(11) Uani 1 d . . D .
H14G H 0.0444 0.8528 0.3371 0.476 Uiso 1 calc L . R .
H14H H 0.1130 0.8306 0.2945 0.476 Uiso 1 calc L . R .
H14I H 0.1400 0.8440 0.3853 0.476 Uiso 1 calc L . R .

loop_
_atom_site_aniso_label
_atom_site_aniso_U_11
_atom_site_aniso_U_22
_atom_site_aniso_U_33
_atom_site_aniso_U_23
_atom_site_aniso_U_13
_atom_site_aniso_U_12
C133 0.1486(9) 0.2104(15) 0.1310(8) 0.0351(10) 0.0394(7) -0.0034(10)
C134 0.1083(7) 0.1884(14) 0.1832(13) -0.0012(12) 0.0004(8) 0.0253(9)
C135 0.1501(11) 0.1365(11) 0.2460(18) 0.0375(12) -0.0117(12) -0.0141(9)
C136 0.2086(17) 0.2036(14) 0.493(3) 0.1860(15) -0.027(2) -0.0583(13)
C137 0.3280(15) 0.0969(8) 0.2251(11) 0.0327(8) 0.1564(9) -0.0040(10)
C138 0.1286(7) 0.1663(9) 0.2061(9) 0.1020(6) 0.0526(6) 0.0112(7)
Mg4 0.02536(4) 0.02127(4) 0.02304(4) 0.00198(4) 0.00547(3) 0.00323(4)
Mg2 0.02601(4) 0.02082(4) 0.02169(4) -0.00008(4) 0.00210(3) 0.00353(4)
Mg3 0.02601(4) 0.02444(5) 0.02085(4) -0.00080(4) 0.00704(3) 0.00235(4)
Mg1 0.04038(5) 0.02348(5) 0.02907(4) 0.00266(4) 0.01280(4) 0.01004(4)
N1 0.02489(10) 0.02586(13) 0.02141(10) -0.00251(10) 0.00473(8) 0.00055(10)
N2 0.03352(12) 0.02845(14) 0.02238(10) -0.00119(10) 0.00009(10) 0.00832(11)
N3 0.04134(12) 0.02380(13) 0.03208(11) 0.00570(10) 0.01845(9) 0.00906(10)
N4 0.1199(5) 0.1512(7) 0.0857(4) -0.0202(5) -0.0065(4) 0.0336(5)
O1 0.03377(10) 0.02586(11) 0.03805(10) -0.00308(9) 0.01485(8) 0.00056(9)
O2 0.02573(9) 0.03116(11) 0.02225(8) -0.00034(9) 0.00297(7) 0.00514(8)
O3 0.02594(9) 0.03096(11) 0.02409(8) 0.00137(9) 0.00782(7) 0.00704(8)
O4 0.03214(10) 0.02546(11) 0.02187(8) 0.00064(8) 0.00410(7) 0.00601(9)
O5 0.02751(10) 0.03631(12) 0.03371(10) -0.00893(10) 0.00091(9) -0.00051(10)
O6 0.03842(11) 0.03444(12) 0.02658(10) 0.00574(10) -0.00129(9) -0.00840(10)
O7 0.03060(9) 0.02290(10) 0.02311(8) -0.00137(8) 0.00135(8) 0.00543(9)
O8 0.04487(12) 0.02501(11) 0.02827(9) 0.00178(9) 0.00863(9) 0.01300(9)
O9 0.05148(14) 0.03435(14) 0.03791(11) 0.00092(11) 0.01080(10) -0.00225(12)
O10 0.04986(12) 0.05176(15) 0.05814(13) 0.02738(12) 0.03070(9) 0.02388(11)
O11 0.03886(10) 0.02404(11) 0.02472(9) 0.00112(8) 0.00854(8) 0.00861(9)
O12 0.03948(11) 0.03288(12) 0.02778(9) 0.00076(9) 0.01072(8) 0.01085(10)
O13 0.03578(11) 0.04070(13) 0.02740(10) 0.00016(10) 0.00513(9) -0.01240(10)
O14 0.03408(11) 0.03931(13) 0.03820(11) 0.01423(11) 0.00798(9) 0.00075(10)
O15 0.1064(3) 0.0533(2) 0.0684(2) 0.00297(19) 0.0141(2) 0.0231(2)
C1 0.02976(13) 0.02834(16) 0.02750(12) 0.00264(12) 0.00707(11) -0.00107(12)
C2 0.03964(17) 0.02998(18) 0.03845(16) 0.00425(15) -0.00129(14) -0.00523(14)
C3 0.03683(17) 0.03499(19) 0.0547(2) 0.00312(18) -0.00183(17) -0.00696(15)
C4 0.03083(15) 0.03617(19) 0.0594(2) 0.00869(18) 0.00863(15) -0.00230(14)
C5 0.03636(15) 0.03281(17) 0.03978(15) 0.00367(14) 0.01375(12) 0.00117(13)
C6 0.02724(13) 0.03221(17) 0.02560(12) 0.00223(12) 0.00622(10) -0.00001(12)
C7 0.02937(13) 0.03230(17) 0.02262(11) -0.00403(12) 0.00673(10) 0.00052(12)
C8 0.0562(2) 0.0320(2) 0.0576(2) -0.01003(19) 0.0012(2) -0.00290(18)
C9 0.0936(3) 0.0539(3) 0.0494(2) -0.02138(19) 0.0147(2) 0.0100(3)
C10 0.0683(3) 0.0286(2) 0.0775(3) 0.0009(2) 0.0102(2) 0.0033(2)
C11 0.0690(3) 0.0455(3) 0.1091(4) -0.0300(3) -0.0093(3) -0.0092(2)
C12 0.03471(4) 0.07101(4) 0.10577(4) -0.00065(4) 0.02332(4) 0.00197(4)
C13 0.03463(8) 0.06993(6) 0.10462(7) 0.00055(6) 0.02366(8) 0.00231(8)
C14 0.03472(6) 0.06998(6) 0.10529(5) -0.00009(5) 0.02331(6) 0.00242(7)
C15 0.03477(6) 0.07087(5) 0.10446(6) -0.00018(5) 0.02353(6) 0.00222(6)
C13' 0.03474(6) 0.07085(6) 0.10460(6) -0.00041(6) 0.02317(6) 0.00226(6)
C14' 0.03457(7) 0.06354(5) 0.31264(6) 0.00067(6) 0.02319(7) 0.00296(6)
C15' 0.03467(8) 0.30777(8) 0.09008(6) 0.00146(6) 0.02447(8) 0.00198(8)
C16 0.02870(13) 0.03476(17) 0.02228(11) 0.00091(12) 0.00409(10) -0.00286(13)
C17 0.03558(16) 0.0437(2) 0.02625(13) 0.00212(14) -0.00019(13) 0.00181(15)
C18 0.0482(2) 0.0581(2) 0.02730(15) 0.00255(17) -0.00330(15) 0.00928(19)
C19 0.04524(18) 0.0513(2) 0.02777(14) -0.00371(16) 0.00725(13) 0.00007(17)
C20 0.03670(15) 0.03522(18) 0.02878(13) -0.00610(14) 0.00571(12) -0.00341(14)
C21 0.02755(13) 0.02918(15) 0.02472(12) 0.00034(12) 0.00471(10) -0.00395(12)
C22 0.02724(13) 0.02438(15) 0.02747(12) -0.00121(12) 0.00341(11) -0.00029(12)
C23 0.0503(2) 0.0558(3) 0.03700(18) 0.00413(19) -0.00492(17) 0.01425(19)
C24 0.1141(4) 0.0982(4) 0.0474(3) 0.0020(3) -0.0151(3) 0.0604(3)
C25 0.0855(3) 0.0422(2) 0.0554(2) 0.0093(2) 0.0081(2) 0.0204(2)
C26 0.0446(2) 0.0768(3) 0.0698(3) -0.0078(3) 0.00977(19) 0.0252(2)
C27 0.0640(2) 0.0748(3) 0.02880(16) -0.0084(2) 0.00285(17) 0.0075(2)
C28 0.0677(3) 0.1346(5) 0.0461(2) -0.0373(3) -0.0002(2) -0.0002(4)
C29 0.0804(3) 0.1311(6) 0.03217(18) 0.0004(3) 0.01839(19) 0.0123(4)
C30 0.1239(5) 0.0964(4) 0.03539(19) -0.0289(2) -0.0012(3) 0.0308(4)
C31 0.02384(12) 0.03201(16) 0.02684(12) -0.00041(13) 0.00466(10) 0.00199(12)
C32 0.02328(12) 0.02166(14) 0.02554(12) -0.00270(12) 0.00202(10) -0.00035(11)
C33 0.04682(17) 0.0459(2) 0.03023(14) 0.00137(15) 0.00910(13) 0.01977(15)
C34 0.02621(14) 0.03660(18) 0.04731(18) -0.00967(16) -0.00611(14) 0.00864(14)
C35 0.02692(16) 0.0477(2) 0.0776(3) -0.0072(2) -0.00160(18) -0.00138(16)
C36 0.0357(2) 0.0530(3) 0.1195(5) -0.0144(3) -0.0214(3) -0.0045(2)
C37 0.0501(2) 0.0672(3) 0.0954(3) -0.0363(3) -0.0368(2) 0.0014(2)
C38 0.0460(2) 0.0660(3) 0.0557(2) -0.0291(2) -0.02640(18) 0.01663(19)
C39 0.04100(18) 0.0438(2) 0.04121(17) -0.01361(16) -0.01323(16) 0.01662(16)
C40 0.04307(17) 0.04445(19) 0.02432(13) -0.00454(15) -0.00810(13) 0.01677(16)
C41 0.04383(19) 0.0536(3) 0.0990(3) -0.0050(3) 0.0237(2) -0.01086(19)
C42 0.0681(3) 0.0553(3) 0.0605(3) 0.0056(2) 0.0098(2) -0.0050(2)
C43 0.0929(3) 0.0823(5) 0.1252(4) 0.0018(4) 0.0694(2) 0.0138(3)
C44 0.0680(3) 0.1314(6) 0.1644(8) 0.0188(6) 0.0236(4) -0.0508(3)
C45 0.0415(4) 0.1025(6) 0.0969(6) -0.0537(5) -0.0096(4) -0.0286(4)
C46 0.0300(4) 0.1865(12) 0.1279(8) -0.0817(7) -0.0239(5) -0.0145(6)
C47 0.1410(10) 0.0871(7) 0.1839(12) -0.0658(7) -0.0666(8) -0.0306(6)
C48 0.0641(6) 0.2128(12) 0.1163(6) -0.1122(6) -0.0350(5) -0.0020(8)
C45' 0.0468(4) 0.0891(7) 0.0491(5) 0.0177(5) -0.0181(4) -0.0423(4)
C46' 0.0817(7) 0.0873(9) 0.0701(7) 0.0153(7) -0.0406(6) -0.0340(7)
C47' 0.0869(8) 0.0912(10) 0.0608(7) 0.0044(7) -0.0189(7) -0.0300(7)
C48' 0.1001(10) 0.1074(10) 0.0738(7) -0.0520(6) -0.0061(8) -0.0260(9)
C49 0.03821(16) 0.03495(18) 0.02765(14) 0.00453(14) -0.00137(13) -0.00253(14)
C50 0.0534(2) 0.03415(19) 0.03849(17) 0.00504(15) 0.00311(16) -0.01183(16)
C51 0.0654(2) 0.03293(19) 0.04523(19) 0.00957(17) 0.00323(19) -0.00463(18)
C52 0.0589(2) 0.0400(2) 0.04065(17) 0.01108(16) 0.01058(16) -0.00136(18)
C53 0.0568(2) 0.0415(2) 0.02501(13) 0.00519(14) 0.00902(14) 0.01235(17)
C54 0.04089(16) 0.03745(18) 0.02812(13) 0.00701(14) 0.00688(12) 0.00460(15)
C55 0.04590(16) 0.03762(18) 0.02085(12) 0.00288(13) 0.00679(12) 0.01077(15)
C56 0.0859(3) 0.0396(2) 0.0513(2) 0.0015(2) -0.0064(2) -0.0180(2)
C57 0.0954(4) 0.0714(4) 0.0897(4) 0.0200(3) -0.0455(3) -0.0300(3)
C58 0.1453(5) 0.0551(3) 0.0651(3) -0.0047(3) -0.0180(4) -0.0400(3)
C59 0.1585(6) 0.0645(3) 0.0363(2) -0.0175(2) 0.0158(3) -0.0335(4)
C60 0.13646(16) 0.07001(17) 0.07753(15) 0.05554(14) 0.03464(16) 0.01884(14)
C61 0.1556(2) 0.0846(2) 0.0918(3) 0.04866(17) 0.0253(3) 0.00164(18)
C62 0.1703(2) 0.0842(2) 0.08033(17) 0.04717(15) 0.03700(15) 0.0190(2)
C63 0.13767(14) 0.1022(3) 0.1094(3) 0.0614(2) 0.03029(18) 0.02817(18)
C64 0.03650(15) 0.03130(16) 0.02684(13) -0.00589(13) -0.00136(12) 0.00726(13)
C65 0.02809(13) 0.02586(15) 0.02549(12) 0.00063(12) 0.00527(11) -0.00015(12)
C66 0.0624(2) 0.0412(2) 0.03101(15) -0.01030(16) -0.00068(16) 0.01156(18)
C67 0.05558(18) 0.02474(16) 0.03762(14) -0.00743(13) 0.01898(13) 0.00077(14)
C68 0.0533(2) 0.0406(2) 0.04948(18) -0.01470(17) 0.01741(15) -0.00310(17)
C69 0.0547(2) 0.0378(2) 0.0644(2) -0.01606(18) 0.02347(16) -0.00626(17)
C70 0.0611(2) 0.0359(2) 0.0697(2) -0.00635(19) 0.03685(15) -0.00231(17)
C71 0.05944(19) 0.02709(18) 0.05762(18) 0.00209(16) 0.03062(14) 0.00894(15)
C72 0.05280(17) 0.02526(17) 0.04753(16) -0.00604(14) 0.02729(12) 0.00610(14)
C73 0.05443(17) 0.01908(15) 0.04645(15) -0.00002(13) 0.02579(12) 0.00679(13)
C74 0.0594(3) 0.0605(3) 0.0488(2) -0.0036(2) -0.0003(2) -0.0056(2)
C75 0.0645(3) 0.0627(3) 0.0613(3) 0.0025(3) -0.0008(2) 0.0106(2)
C76 0.1103(5) 0.0992(5) 0.0456(3) -0.0116(3) -0.0027(3) 0.0019(4)
C77 0.0820(4) 0.1058(6) 0.1133(6) 0.0178(5) -0.0257(4) -0.0226(4)
C78 0.0709(2) 0.0356(2) 0.0944(3) 0.0002(2) 0.04858(18) 0.00024(19)
C79 0.0748(3) 0.0756(3) 0.2229(7) 0.0805(3) 0.0353(4) -0.0114(3)
C80 0.1125(4) 0.0451(3) 0.1364(5) -0.0192(3) 0.0581(3) -0.0315(3)
C81 0.1360(4) 0.0571(3) 0.1338(4) -0.0190(3) 0.0902(3) -0.0271(3)
C82 0.03587(15) 0.03872(19) 0.04790(16) 0.01258(15) 0.01982(12) 0.01100(14)
C83 0.05715(19) 0.0491(2) 0.04666(16) 0.01233(17) 0.02780(14) 0.00852(18)
C84 0.04601(16) 0.0439(2) 0.04955(16) 0.00218(16) 0.02704(12) 0.00218(16)
C85 0.04467(16) 0.03456(19) 0.05475(18) 0.00529(16) 0.02484(13) 0.01137(14)
C86 0.03904(16) 0.03426(18) 0.03902(16) 0.00832(15) 0.01089(13) 0.00569(14)
C87 0.03839(15) 0.02917(17) 0.04204(15) 0.00185(14) 0.01601(12) 0.00187(13)
C88 0.04242(16) 0.02943(16) 0.03372(14) 0.00917(13) 0.01132(12) 0.01162(13)
C89 0.1137(3) 0.1509(5) 0.0666(2) 0.0581(3) 0.05726(19) 0.0840(3)
C90 0.1196(5) 0.4161(17) 0.0358(3) 0.0327(6) 0.0154(3) 0.1272(6)
C91 0.2983(5) 0.1339(4) 0.2191(3) 0.1426(3) 0.2195(2) 0.1452(4)
C92 0.1712(4) 0.1916(6) 0.0569(2) 0.0623(3) 0.0702(2) 0.1105(4)
C93 0.0742(2) 0.0795(3) 0.0660(2) 0.0168(2) 0.03532(17) 0.04608(19)
C94 0.0355(4) 0.1393(11) 0.0993(8) -0.0394(8) 0.0005(5) 0.0176(6)
C95 0.0888(6) 0.0596(5) 0.0742(6) -0.0108(5) -0.0003(5) 0.0489(4)
C96 0.0661(5) 0.1009(8) 0.0756(5) -0.0204(5) 0.0267(4) 0.0285(5)
C94' 0.1792(8) 0.0960(7) 0.1706(12) 0.0057(8) 0.0970(7) 0.0897(5)
C95' 0.0392(4) 0.1860(12) 0.1191(7) 0.0995(6) 0.0325(4) 0.0356(6)
C96' 0.0679(4) 0.1149(8) 0.0869(5) 0.0481(6) 0.0500(3) 0.0552(5)
C97 0.04678(15) 0.02586(15) 0.03429(13) 0.00654(12) 0.02170(11) 0.01233(13)
C98 0.02853(13) 0.02756(15) 0.02703(12) 0.00020(12) 0.01054(10) 0.00582(11)
C99 0.0841(2) 0.0408(2) 0.04345(16) 0.01503(16) 0.03382(14) 0.02892(17)
C100 0.0336(2) 0.0695(4) 0.1231(5) 0.0051(4) -0.0040(3) -0.0067(2)
C101 0.02886(14) 0.0502(2) 0.04330(17) 0.00402(17) 0.00676(13) -0.01227(14)
C102 0.04551(18) 0.0441(2) 0.04455(18) -0.00350(17) 0.00840(15) -0.01676(16)
C103 0.0699(2) 0.0535(2) 0.0550(2) -0.0059(2) 0.0120(2) -0.0293(2)
C104 0.0616(2) 0.1106(5) 0.04834(19) 0.0232(2) 0.02426(17) 0.0036(3)
C105 0.04698(19) 0.0717(3) 0.05215(18) 0.0218(2) 0.02078(15) -0.0036(2)
C106 0.04451(18) 0.0767(3) 0.0653(2) 0.0154(2) 0.02517(16) 0.0140(2)
C107 0.0704(3) 0.2165(9) 0.1256(5) 0.0659(6) 0.0489(3) 0.0630(4)
C108 0.2365(8) 0.0457(3) 0.0878(3) -0.0117(3) 0.0810(4) -0.0031(4)
C109 0.3107(14) 0.0648(5) 0.0606(3) -0.0008(3) 0.0439(5) -0.0335(7)
C110 0.2832(10) 0.2943(12) 0.0897(6) -0.0275(8) 0.0571(6) -0.1975(7)
C111 0.1524(7) 0.0713(5) 0.1405(7) -0.0001(5) 0.0604(5) -0.0066(5)
C112 0.1602(8) 0.1408(8) 0.0839(5) -0.0077(6) 0.0015(6) 0.0497(7)
C113 0.2560(15) 0.2014(14) 0.0843(5) 0.0366(8) 0.0430(8) 0.0354(13)
C114 0.1991(7) 0.1786(7) 0.0879(5) -0.0196(6) -0.0188(6) 0.1230(5)
C115 0.3161(9) 0.4572(14) 0.0914(6) -0.0580(9) -0.0672(6) 0.2977(7)
C116 0.1196(7) 0.1727(10) 0.2127(13) -0.0691(9) -0.0070(8) 0.0527(6)
C117 0.0998(7) 0.287(2) 0.289(2) 0.0024(19) 0.0529(9) 0.0508(10)
C118 0.2398(13) 0.320(2) 0.1414(11) -0.0369(14) 0.0572(10) -0.1414(12)
C119 0.0903(4) 0.1455(7) 0.0618(3) -0.0162(4) 0.0109(3) -0.0284(5)
C120 0.0914(4) 0.1155(5) 0.0672(3) -0.0182(3) 0.0115(3) 0.0350(4)
C121 0.1264(6) 0.0883(5) 0.0699(4) -0.0094(4) 0.0021(4) 0.0033(5)
C122 0.0904(4) 0.1400(8) 0.0818(4) -0.0118(5) 0.0243(3) -0.0181(5)
C123 0.0893(4) 0.1091(5) 0.0664(3) -0.0156(4) 0.0099(3) 0.0190(4)
C124 0.1071(4) 0.0900(4) 0.0533(3) -0.0126(3) 0.0081(3) 0.0264(4)
C125 0.362(2) 0.2228(14) 0.1995(19) -0.0358(14) 0.0068(16) -0.1732(11)
C126 0.2949(11) 0.1102(6) 0.0967(5) -0.0226(5) 0.0891(5) -0.0855(6)
C127 0.2052(9) 0.1096(7) 0.0623(3) -0.0012(4) 0.0495(4) -0.0121(7)
C128 0.1563(6) 0.0858(5) 0.0505(3) 0.0031(3) 0.0221(3) 0.0277(5)
C129 0.2285(9) 0.1667(7) 0.0770(5) -0.0147(5) 0.0218(5) 0.1129(5)
C130 0.1912(8) 0.1905(9) 0.0706(4) -0.0254(5) -0.0009(5) 0.1017(6)
C131 0.2089(9) 0.1013(6) 0.0516(3) 0.0027(3) 0.0455(4) -0.0058(6)
C132 1.806(14) 0.503(6) 0.334(3) -0.066(3) -0.401(4) -0.401(7)
C139 0.0560(4) 0.530(3) 0.1084(7) -0.0543(12) -0.0171(4) 0.0885(7)
C140 0.897(3) 0.2354(9) 0.0861(7) 0.0380(7) 0.0406(14) 0.3487(11)
C141 0.0728(3) 0.1596(8) 0.0446(2) -0.0117(4) 0.0094(2) 0.0106(4)
C142 0.5120(13) 0.4896(15) 0.1227(5) -0.1679(7) 0.1852(6) -0.3933(9)
C143 0.441(2) 0.2589(14) 0.1098(5) 0.1020(7) -0.1232(8) -0.1692(15)
C144 1.255(11) 0.337(3) 0.0607(6) 0.0669(10) -0.099(2) -0.124(5)
C145 0.441(2) 0.1276(11) 0.2599(18) 0.0175(12) -0.1669(15) -0.0983(12)

loop_
_atom_type_symbol
_atom_type_description
_atom_type_scat_dispersion_real
_atom_type_scat_dispersion_imag
_atom_type_scat_source
C C 0.0181 0.0091 'International Tables Vol C Tables 4.2.6.8 and 6.1.1.4'
H H 0.0000 0.0000 'International Tables Vol C Tables 4.2.6.8 and 6.1.1.4'
N N 0.0311 0.0180 'International Tables Vol C Tables 4.2.6.8 and 6.1.1.4'
O O 0.0492 0.0322 'International Tables Vol C Tables 4.2.6.8 and 6.1.1.4'
Mg Mg 0.1719 0.1771 'International Tables Vol C Tables 4.2.6.8 and 6.1.1.4'

loop_
_geom_angle_atom_site_label_1
_geom_angle_atom_site_label_2
_geom_angle_atom_site_label_3
_geom_angle
C134 C133 C138 120.0
C134 C133 C132 119.20(11)
C138 C133 C132 120.47(11)
C133 C134 H134 120.0
C133 C134 C135 120.0
C135 C134 H134 120.0
C134 C135 H135 120.0
C134 C135 C136 120.0
C136 C135 H135 120.0
C135 C136 H136 120.0
C137 C136 C135 120.0
C137 C136 H136 120.0
C136 C137 H137 120.0
C136 C137 C138 120.0
C138 C137 H137 120.0
C133 C138 H138 120.0
C137 C138 C133 120.0
C137 C138 H138 120.0
Mg2 Mg4 Mg3 106.336(4)
Mg2 Mg4 Mg1 105.432(4)
Mg2 Mg4 H13 127.0
Mg3 Mg4 Mg1 106.152(4)
Mg3 Mg4 H13 42.0
Mg1 Mg4 H13 122.1
O3 Mg4 Mg2 73.960(7)
O3 Mg4 Mg3 32.892(7)
O3 Mg4 Mg1 120.860(8)
O3 Mg4 O7 88.301(10)
O3 Mg4 O13 84.427(10)
O3 Mg4 H13 62.8
O3 Mg4 C98 85.556(10)
O7 Mg4 Mg2 33.237(7)
O7 Mg4 Mg3 112.680(8)
O7 Mg4 Mg1 72.360(7)
O7 Mg4 H13 151.1
O7 Mg4 C98 106.639(10)
O11 Mg4 Mg2 125.453(7)
O11 Mg4 Mg3 80.869(8)
O11 Mg4 Mg1 28.137(7)
O11 Mg4 O3 104.175(11)
O11 Mg4 O7 93.243(10)
O11 Mg4 O13 104.926(11)
O11 Mg4 H13 94.8
O11 Mg4 O14 119.104(13)
O11 Mg4 C98 23.179(10)
O13 Mg4 Mg2 128.380(9)
O13 Mg4 Mg3 68.315(9)
O13 Mg4 Mg1 125.740(9)
O13 Mg4 O7 161.586(12)
O13 Mg4 H13 26.4
O13 Mg4 C98 89.670(10)
O14 Mg4 Mg2 75.767(8)
O14 Mg4 Mg3 154.717(9)
O14 Mg4 Mg1 97.224(9)
O14 Mg4 O3 136.215(12)
O14 Mg4 O7 83.242(10)
O14 Mg4 O13 90.347(11)
O14 Mg4 H13 116.3
O14 Mg4 C98 137.982(12)
C98 Mg4 Mg2 133.040(7)
C98 Mg4 Mg3 58.485(7)
C98 Mg4 Mg1 51.020(7)
C98 Mg4 H13 74.0
N2 Mg2 Mg4 107.886(9)
N2 Mg2 C65 56.051(10)
O4 Mg2 Mg4 65.911(8)
O4 Mg2 N2 170.760(12)
O4 Mg2 O7 92.014(10)
O4 Mg2 C65 115.490(10)
O5 Mg2 Mg4 140.484(10)
O5 Mg2 N2 87.146(12)
O5 Mg2 O4 93.799(11)
O5 Mg2 O6 141.221(13)
O5 Mg2 O7 121.805(12)
O5 Mg2 C65 113.489(11)
O6 Mg2 Mg4 76.864(8)
O6 Mg2 N2 89.186(12)
O6 Mg2 O4 95.755(11)
O6 Mg2 O7 95.336(11)
O6 Mg2 C65 95.878(12)
O7 Mg2 Mg4 34.203(6)
O7 Mg2 N2 79.727(10)
O7 Mg2 C65 23.753(9)
C65 Mg2 Mg4 55.819(6)
Mg4 Mg3 H13 41.4
N1 Mg3 Mg4 107.007(8)
N1 Mg3 H13 102.1
N1 Mg3 C16 74.659(10)
O1 Mg3 Mg4 135.577(9)
O1 Mg3 N1 89.732(12)
O1 Mg3 O2 132.553(11)
O1 Mg3 O3 122.244(10)
O1 Mg3 O12 99.315(12)
O1 Mg3 H13 168.2
O1 Mg3 C16 115.015(11)
O2 Mg3 Mg4 88.662(8)
O2 Mg3 N1 92.058(11)
O2 Mg3 O3 104.424(11)
O2 Mg3 O12 88.839(11)
O2 Mg3 H13 47.3
O2 Mg3 C16 23.847(10)
O3 Mg3 Mg4 32.562(7)
O3 Mg3 N1 78.055(10)
O3 Mg3 H13 62.0
O3 Mg3 C16 115.359(11)
O12 Mg3 Mg4 59.883(8)
O12 Mg3 N1 166.845(12)
O12 Mg3 O3 89.009(11)
O12 Mg3 H13 69.2
O12 Mg3 C16 109.473(11)
C16 Mg3 Mg4 109.097(8)
C16 Mg3 H13 68.3
N3 Mg1 Mg4 101.839(9)
O8 Mg1 Mg4 61.229(8)
O8 Mg1 N3 162.010(12)
O8 Mg1 O11 86.455(10)
O9 Mg1 Mg4 128.682(11)
O9 Mg1 N3 89.026(12)
O9 Mg1 O8 97.184(12)
O9 Mg1 O11 121.820(13)
O10 Mg1 Mg4 107.036(11)
O10 Mg1 N3 92.025(13)
O10 Mg1 O8 98.666(14)
O10 Mg1 O9 122.709(15)
O10 Mg1 O11 113.845(13)
O11 Mg1 Mg4 26.594(7)
O11 Mg1 N3 75.967(11)
C7 N1 Mg3 109.80(2)
C7 N1 C22 109.80(2)
C22 N1 Mg3 108.644(19)
C31 N1 Mg3 105.79(2)
C31 N1 C7 111.66(2)
C31 N1 C22 111.03(3)
C40 N2 Mg2 110.86(2)
C40 N2 C64 112.27(3)
C55 N2 Mg2 110.167(19)
C55 N2 C40 108.75(3)
C55 N2 C64 111.12(3)
C64 N2 Mg2 103.62(2)
C73 N3 Mg1 108.93(2)
C73 N3 C88 111.51(3)
C88 N3 Mg1 106.57(2)
C97 N3 Mg1 105.96(2)
C97 N3 C73 111.45(3)
C97 N3 C88 112.10(3)
C112 N4 H4 105.1
C112 N4 C116 104.08(10)
C114 N4 H4 105.1
C114 N4 C112 114.21(9)
C114 N4 C116 121.70(9)
C116 N4 H4 105.1
C1 O1 Mg3 129.71(2)
C16 O2 Mg3 120.18(2)
Mg4 O3 Mg3 114.546(11)
C32 O3 Mg4 125.65(2)
C32 O3 Mg3 117.78(2)
C32 O4 Mg2 135.91(2)
C34 O5 Mg2 125.91(3)
C49 O6 Mg2 118.74(2)
Mg2 O7 Mg4 112.561(11)
C65 O7 Mg4 122.87(2)
C65 O7 Mg2 116.381(19)
C65 O8 Mg1 142.80(2)
C67 O9 Mg1 132.20(2)
C82 O10 Mg1 128.41(3)
Mg4 O11 Mg1 125.269(12)
C98 O11 Mg4 118.68(2)
C98 O11 Mg1 115.07(2)
C98 O12 Mg3 149.05(2)
Mg4 O13 H13 89.3
C101 O13 Mg4 131.34(2)
C101 O13 H13 133.5
Mg4 O14 H14 115.0
C105 O14 Mg4 135.16(3)
C105 O14 H14 109.5
C109 O15 H15 109.5
O1 C1 C2 120.94(3)
O1 C1 C6 120.11(3)
C6 C1 C2 118.94(3)
C1 C2 C8 120.48(4)
C3 C2 C1 117.51(4)
C3 C2 C8 122.01(4)
C2 C3 H3 117.7
C4 C3 C2 124.55(4)
C4 C3 H3 117.7
C3 C4 C5 116.89(4)
C3 C4 C12 121.27(4)
C5 C4 C12 121.84(4)
C4 C5 H5 119.5
C6 C5 C4 121.01(4)
C6 C5 H5 119.5
C1 C6 C7 119.77(3)
C5 C6 C1 120.91(3)
C5 C6 C7 119.25(3)
N1 C7 C6 113.72(3)
N1 C7 H7A 108.8
N1 C7 H7B 108.8
C6 C7 H7A 108.8
C6 C7 H7B 108.8
H7A C7 H7B 107.7
C9 C8 C2 111.02(4)
C10 C8 C2 108.78(4)
C10 C8 C9 109.57(5)
C11 C8 C2 112.38(4)
C11 C8 C9 106.30(5)
C11 C8 C10 108.72(4)
C8 C9 H9A 109.5
C8 C9 H9B 109.5
C8 C9 H9C 109.5
H9A C9 H9B 109.5
H9A C9 H9C 109.5
H9B C9 H9C 109.5
C8 C10 H10A 109.5
C8 C10 H10B 109.5
C8 C10 H10C 109.5
H10A C10 H10B 109.5
H10A C10 H10C 109.5
H10B C10 H10C 109.5
C8 C11 H11A 109.5
C8 C11 H11B 109.5
C8 C11 H11C 109.5
H11A C11 H11B 109.5
H11A C11 H11C 109.5
H11B C11 H11C 109.5
C4 C12 C13 114.64(5)
C4 C12 C13' 109.39(7)
C13 C12 C13' 134.57(7)
C14 C12 C4 111.21(7)
C14 C12 C13 107.70(7)
C14 C12 C13' 43.07(7)
C14 C12 C15' 140.33(9)
C15 C12 C4 111.11(6)
C15 C12 C13 105.64(8)
C15 C12 C14 106.04(7)
C15 C12 C13' 66.80(8)
C15 C12 C15' 41.05(13)
C14' C12 C4 107.84(9)
C14' C12 C13 50.18(14)
C14' C12 C14 64.41(12)
C14' C12 C15 140.51(11)
C14' C12 C13' 105.98(11)
C14' C12 C15' 122.46(19)
C15' C12 C4 103.37(7)
C15' C12 C13 73.12(14)
C15' C12 C13' 107.40(13)
C12 C13 H13A 109.5
C12 C13 H13B 109.5
C12 C13 H13C 109.5
H13A C13 H13B 109.5
H13A C13 H13C 109.5
H13B C13 H13C 109.5
C12 C14 H14A 109.5
C12 C14 H14B 109.5
C12 C14 H14C 109.5
H14A C14 H14B 109.5
H14A C14 H14C 109.5
H14B C14 H14C 109.5
C12 C15 H15A 109.5
C12 C15 H15B 109.5
C12 C15 H15C 109.5
H15A C15 H15B 109.5
H15A C15 H15C 109.5
H15B C15 H15C 109.5
C12 C13' H13D 109.5
C12 C13' H13E 109.5
C12 C13' H13F 109.5
H13D C13' H13E 109.5
H13D C13' H13F 109.5
H13E C13' H13F 109.5
C12 C14' H14D 109.5
C12 C14' H14E 109.5
C12 C14' H14F 109.5
H14D C14' H14E 109.5
H14D C14' H14F 109.5
H14E C14' H14F 109.5
C12 C15' H15D 109.5
C12 C15' H15E 109.5
C12 C15' H15F 109.5
H15D C15' H15E 109.5
H15D C15' H15F 109.5
H15E C15' H15F 109.5
O2 C16 Mg3 35.969(13)
O2 C16 C17 121.48(3)
O2 C16 C21 119.42(3)
C17 C16 Mg3 133.13(3)
C21 C16 Mg3 96.046(18)
C21 C16 C17 119.01(3)
C16 C17 C23 120.77(3)
C18 C17 C16 117.58(4)
C18 C17 C23 121.58(3)
C17 C18 H18 117.7
C19 C18 C17 124.53(4)
C19 C18 H18 117.7
C18 C19 C20 116.85(4)
C18 C19 C27 120.85(4)
C20 C19 C27 122.28(4)
C19 C20 H20 119.5
C19 C20 C21 121.05(4)
C21 C20 H20 119.5
C16 C21 C20 120.62(3)
C16 C21 C22 120.40(3)
C20 C21 C22 118.94(3)
N1 C22 C21 113.57(3)
N1 C22 H22A 108.9
N1 C22 H22B 108.9
C21 C22 H22A 108.9
C21 C22 H22B 108.9
H22A C22 H22B 107.7
C24 C23 C17 111.10(4)
C24 C23 C26 108.21(5)
C25 C23 C17 110.43(4)
C25 C23 C24 106.88(5)
C25 C23 C26 108.42(4)
C26 C23 C17 111.63(4)
C23 C24 H24A 109.5
C23 C24 H24B 109.5
C23 C24 H24C 109.5
H24A C24 H24B 109.5
H24A C24 H24C 109.5
H24B C24 H24C 109.5
C23 C25 H25A 109.5
C23 C25 H25B 109.5
C23 C25 H25C 109.5
H25A C25 H25B 109.5
H25A C25 H25C 109.5
H25B C25 H25C 109.5
C23 C26 H26A 109.5
C23 C26 H26B 109.5
C23 C26 H26C 109.5
H26A C26 H26B 109.5
H26A C26 H26C 109.5
H26B C26 H26C 109.5
C28 C27 C19 110.87(5)
C28 C27 C29 108.84(4)
C29 C27 C19 108.12(5)
C30 C27 C19 112.64(4)
C30 C27 C28 109.94(6)
C30 C27 C29 106.26(5)
C27 C28 H28A 109.5
C27 C28 H28B 109.5
C27 C28 H28C 109.5
H28A C28 H28B 109.5
H28A C28 H28C 109.5
H28B C28 H28C 109.5
C27 C29 H29A 109.5
C27 C29 H29B 109.5
C27 C29 H29C 109.5
H29A C29 H29B 109.5
H29A C29 H29C 109.5
H29B C29 H29C 109.5
C27 C30 H30A 109.5
C27 C30 H30B 109.5
C27 C30 H30C 109.5
H30A C30 H30B 109.5
H30A C30 H30C 109.5
H30B C30 H30C 109.5
N1 C31 H31 105.5
N1 C31 C32 109.77(3)
N1 C31 C33 117.37(3)
C32 C31 H31 105.5
C32 C31 C33 112.07(3)
C33 C31 H31 105.5
O3 C32 C31 117.08(3)
O4 C32 O3 122.63(3)
O4 C32 C31 120.24(3)
C31 C33 H33A 109.5
C31 C33 H33B 109.5
C31 C33 H33C 109.5
H33A C33 H33B 109.5
H33A C33 H33C 109.5
H33B C33 H33C 109.5
O5 C34 C35 122.30(4)
O5 C34 C39 118.34(4)
C35 C34 C39 119.35(4)
C34 C35 C36 116.65(5)
C34 C35 C41 122.34(4)
C36 C35 C41 120.66(5)
C35 C36 H36 117.6
C37 C36 C35 124.80(6)
C37 C36 H36 117.6
C36 C37 C45 109.75(7)
C36 C37 C45' 134.87(7)
C38 C37 C36 117.10(5)
C38 C37 C45 132.92(7)
C38 C37 C45' 107.81(7)
C45 C37 C45' 25.15(7)
C37 C38 H38 119.3
C37 C38 C39 121.49(5)
C39 C38 H38 119.3
C34 C39 C40 119.96(3)
C38 C39 C34 120.43(4)
C38 C39 C40 119.49(4)
N2 C40 C39 111.73(3)
N2 C40 H40A 109.3
N2 C40 H40B 109.3
C39 C40 H40A 109.3
C39 C40 H40B 109.3
H40A C40 H40B 107.9
C35 C41 C44 114.37(6)
C42 C41 C35 109.39(5)
C42 C41 C43 108.79(5)
C42 C41 C44 104.51(5)
C43 C41 C35 111.65(5)
C43 C41 C44 107.78(6)
C41 C42 H42A 109.5
C41 C42 H42B 109.5
C41 C42 H42C 109.5
H42A C42 H42B 109.5
H42A C42 H42C 109.5
H42B C42 H42C 109.5
C41 C43 H43A 109.5
C41 C43 H43B 109.5
C41 C43 H43C 109.5
H43A C43 H43B 109.5
H43A C43 H43C 109.5
H43B C43 H43C 109.5
C41 C44 H44A 109.5
C41 C44 H44B 109.5
C41 C44 H44C 109.5
H44A C44 H44B 109.5
H44A C44 H44C 109.5
H44B C44 H44C 109.5
C46 C45 C37 110.02(10)
C47 C45 C37 113.49(9)
C47 C45 C46 106.97(12)
C48 C45 C37 104.01(9)
C48 C45 C46 110.25(10)
C48 C45 C47 112.13(13)
C45 C46 H46A 109.5
C45 C46 H46B 109.5
C45 C46 H46C 109.5
H46A C46 H46B 109.5
H46A C46 H46C 109.5
H46B C46 H46C 109.5
C45 C47 H47A 109.5
C45 C47 H47B 109.5
C45 C47 H47C 109.5
H47A C47 H47B 109.5
H47A C47 H47C 109.5
H47B C47 H47C 109.5
C45 C48 H48A 109.5
C45 C48 H48B 109.5
C45 C48 H48C 109.5
H48A C48 H48B 109.5
H48A C48 H48C 109.5
H48B C48 H48C 109.5
C46' C45' C37 116.80(11)
C46' C45' C47' 110.86(10)
C46' C45' C48' 107.23(12)
C47' C45' C37 103.58(10)
C47' C45' C48' 102.03(13)
C48' C45' C37 115.29(9)
C45' C46' H46D 109.5
C45' C46' H46E 109.5
C45' C46' H46F 109.5
H46D C46' H46E 109.5
H46D C46' H46F 109.5
H46E C46' H46F 109.5
C45' C47' H47D 109.5
C45' C47' H47E 109.5
C45' C47' H47F 109.5
H47D C47' H47E 109.5
H47D C47' H47F 109.5
H47E C47' H47F 109.5
C45' C48' H48D 109.5
C45' C48' H48E 109.5
C45' C48' H48F 109.5
H48D C48' H48E 109.5
H48D C48' H48F 109.5
H48E C48' H48F 109.5
O6 C49 C50 122.40(3)
O6 C49 C54 118.71(4)
C54 C49 C50 118.88(4)
C49 C50 C56 121.34(4)
C51 C50 C49 117.46(4)
C51 C50 C56 121.12(4)
C50 C51 H51 117.6
C52 C51 C50 124.70(4)
C52 C51 H51 117.6
C51 C52 C53 116.13(4)
C51 C52 C60 121.52(4)
C53 C52 C60 122.35(4)
C52 C53 H53 119.3
C54 C53 C52 121.35(3)
C54 C53 H53 119.3
C49 C54 C55 118.51(3)
C53 C54 C49 121.24(4)
C53 C54 C55 120.18(3)
N2 C55 C54 114.30(3)
N2 C55 H55A 108.7
N2 C55 H55B 108.7
C54 C55 H55A 108.7
C54 C55 H55B 108.7
H55A C55 H55B 107.6
C50 C56 C57 108.74(5)
C50 C56 C58 111.69(4)
C57 C56 C58 107.79(6)
C59 C56 C50 112.09(5)
C59 C56 C57 110.39(5)
C59 C56 C58 106.05(6)
C56 C57 H57A 109.5
C56 C57 H57B 109.5
C56 C57 H57C 109.5
H57A C57 H57B 109.5
H57A C57 H57C 109.5
H57B C57 H57C 109.5
C56 C58 H58A 109.5
C56 C58 H58B 109.5
C56 C58 H58C 109.5
H58A C58 H58B 109.5
H58A C58 H58C 109.5
H58B C58 H58C 109.5
C56 C59 H59A 109.5
C56 C59 H59B 109.5
C56 C59 H59C 109.5
H59A C59 H59B 109.5
H59A C59 H59C 109.5
H59B C59 H59C 109.5
C52 C60 C61 110.76(5)
C62 C60 C52 112.25(6)
C62 C60 C61 103.31(8)
C63 C60 C52 108.98(7)
C63 C60 C61 108.11(7)
C63 C60 C62 113.25(7)
C60 C61 H61A 109.5
C60 C61 H61B 109.5
C60 C61 H61C 109.5
H61A C61 H61B 109.5
H61A C61 H61C 109.5
H61B C61 H61C 109.5
C60 C62 H62A 109.5
C60 C62 H62B 109.5
C60 C62 H62C 109.5
H62A C62 H62B 109.5
H62A C62 H62C 109.5
H62B C62 H62C 109.5
C60 C63 H63A 109.5
C60 C63 H63B 109.5
C60 C63 H63C 109.5
H63A C63 H63B 109.5
H63A C63 H63C 109.5
H63B C63 H63C 109.5
N2 C64 H64 106.2
N2 C64 C65 108.38(3)
N2 C64 C66 116.93(3)
C65 C64 H64 106.2
C66 C64 H64 106.2
C66 C64 C65 112.21(3)
O7 C65 Mg2 39.866(15)
O7 C65 C64 116.14(3)
O8 C65 Mg2 159.87(2)
O8 C65 O7 124.16(3)
O8 C65 C64 119.67(3)
C64 C65 Mg2 78.045(19)
C64 C66 H66A 109.5
C64 C66 H66B 109.5
C64 C66 H66C 109.5
H66A C66 H66B 109.5
H66A C66 H66C 109.5
H66B C66 H66C 109.5
O9 C67 C68 120.63(3)
O9 C67 C72 121.24(4)
C72 C67 C68 118.14(4)
C67 C68 C74 120.42(4)
C69 C68 C67 118.49(4)
C69 C68 C74 121.08(4)
C68 C69 H69 118.2
C68 C69 C70 123.67(4)
C70 C69 H69 118.2
C69 C70 C78 121.27(4)
C71 C70 C69 116.13(4)
C71 C70 C78 122.60(4)
C70 C71 H71 118.5
C70 C71 C72 122.97(4)
C72 C71 H71 118.5
C67 C72 C73 119.38(4)
C71 C72 C67 120.58(4)
C71 C72 C73 119.97(3)
N3 C73 C72 113.54(3)
N3 C73 H73A 108.9
N3 C73 H73B 108.9
C72 C73 H73A 108.9
C72 C73 H73B 108.9
H73A C73 H73B 107.7
C68 C74 C76 109.46(5)
C75 C74 C68 111.64(4)
C75 C74 C76 108.44(6)
C77 C74 C68 111.57(6)
C77 C74 C75 107.85(6)
C77 C74 C76 107.75(6)
C74 C75 H75A 109.5
C74 C75 H75B 109.5
C74 C75 H75C 109.5
H75A C75 H75B 109.5
H75A C75 H75C 109.5
H75B C75 H75C 109.5
C74 C76 H76A 109.5
C74 C76 H76B 109.5
C74 C76 H76C 109.5
H76A C76 H76B 109.5
H76A C76 H76C 109.5
H76B C76 H76C 109.5
C74 C77 H77A 109.5
C74 C77 H77B 109.5
C74 C77 H77C 109.5
H77A C77 H77B 109.5
H77A C77 H77C 109.5
H77B C77 H77C 109.5
C70 C78 C80 108.68(5)
C79 C78 C70 112.37(5)
C79 C78 C80 105.15(5)
C79 C78 C81 115.16(6)
C81 C78 C70 110.68(5)
C81 C78 C80 104.10(5)
C78 C79 H79A 109.5
C78 C79 H79B 109.5
C78 C79 H79C 109.5
H79A C79 H79B 109.5
H79A C79 H79C 109.5
H79B C79 H79C 109.5
C78 C80 H80A 109.5
C78 C80 H80B 109.5
C78 C80 H80C 109.5
H80A C80 H80B 109.5
H80A C80 H80C 109.5
H80B C80 H80C 109.5
C78 C81 H81A 109.5
C78 C81 H81B 109.5
C78 C81 H81C 109.5
H81A C81 H81B 109.5
H81A C81 H81C 109.5
H81B C81 H81C 109.5
O10 C82 C83 120.96(4)
O10 C82 C87 120.70(4)
C87 C82 C83 118.33(4)
C82 C83 C89 121.57(5)
C84 C83 C82 118.57(4)
C84 C83 C89 119.85(5)
C83 C84 H84 118.3
C85 C84 C83 123.50(4)
C85 C84 H84 118.3
C84 C85 C86 117.41(4)
C84 C85 C93 121.06(4)
C86 C85 C93 121.54(4)
C85 C86 H86 119.3
C85 C86 C87 121.36(4)
C87 C86 H86 119.3
C82 C87 C88 120.83(3)
C86 C87 C82 120.65(4)
C86 C87 C88 118.50(3)
N3 C88 C87 113.46(3)
N3 C88 H88A 108.9
N3 C88 H88B 108.9
C87 C88 H88A 108.9
C87 C88 H88B 108.9
H88A C88 H88B 107.7
C83 C89 C90 109.37(6)
C83 C89 C91 108.78(5)
C83 C89 C92 113.01(6)
C90 C89 C91 110.73(9)
C90 C89 C92 108.42(6)
C91 C89 C92 106.50(7)
C89 C90 H90A 109.5
C89 C90 H90B 109.5
C89 C90 H90C 109.5
H90A C90 H90B 109.5
H90A C90 H90C 109.5
H90B C90 H90C 109.5
C89 C91 H91A 109.5
C89 C91 H91B 109.5
C89 C91 H91C 109.5
H91A C91 H91B 109.5
H91A C91 H91C 109.5
H91B C91 H91C 109.5
C89 C92 H92A 109.5
C89 C92 H92B 109.5
C89 C92 H92C 109.5
H92A C92 H92B 109.5
H92A C92 H92C 109.5
H92B C92 H92C 109.5
C85 C93 C95 103.72(6)
C85 C93 C96 112.69(6)
C85 C93 C95' 104.38(7)
C85 C93 C96' 113.51(6)
C94 C93 C85 113.66(8)
C94 C93 C95 108.31(9)
C94 C93 C96 115.93(8)
C94 C93 C95' 56.44(9)
C94 C93 C96' 37.72(9)
C95 C93 C95' 151.71(8)
C96 C93 C95 100.80(8)
C96 C93 C95' 71.09(8)
C96 C93 C96' 133.62(7)
C94' C93 C85 118.40(8)
C94' C93 C94 127.93(11)
C94' C93 C95 60.66(11)
C94' C93 C96 40.17(11)
C94' C93 C95' 107.56(11)
C94' C93 C96' 115.29(11)
C96' C93 C95 72.01(7)
C96' C93 C95' 93.68(7)
C93 C94 H94A 109.5
C93 C94 H94B 109.5
C93 C94 H94C 109.5
H94A C94 H94B 109.5
H94A C94 H94C 109.5
H94B C94 H94C 109.5
C93 C95 H95A 109.5
C93 C95 H95B 109.5
C93 C95 H95C 109.5
H95A C95 H95B 109.5
H95A C95 H95C 109.5
H95B C95 H95C 109.5
C93 C96 H96A 109.5
C93 C96 H96B 109.5
C93 C96 H96C 109.5
H96A C96 H96B 109.5
H96A C96 H96C 109.5
H96B C96 H96C 109.5
C93 C94' H94D 109.5
C93 C94' H94E 109.5
C93 C94' H94F 109.5
H94D C94' H94E 109.5
H94D C94' H94F 109.5
H94E C94' H94F 109.5
C93 C95' H95D 109.5
C93 C95' H95E 109.5
C93 C95' H95F 109.5
H95D C95' H95E 109.5
H95D C95' H95F 109.5
H95E C95' H95F 109.5
C93 C96' H96D 109.5
C93 C96' H96E 109.5
C93 C96' H96F 109.5
H96D C96' H96E 109.5
H96D C96' H96F 109.5
H96E C96' H96F 109.5
N3 C97 H97 105.7
N3 C97 C98 109.48(3)
N3 C97 C99 117.05(3)
C98 C97 H97 105.7
C98 C97 C99 112.18(3)
C99 C97 H97 105.7
O11 C98 Mg4 38.142(16)
O11 C98 C97 118.31(3)
O12 C98 Mg4 84.86(2)
O12 C98 O11 122.93(3)
O12 C98 C97 118.64(3)
C97 C98 Mg4 156.46(2)
C97 C99 H99A 109.5
C97 C99 H99B 109.5
C97 C99 H99C 109.5
H99A C99 H99B 109.5
H99A C99 H99C 109.5
H99B C99 H99C 109.5
H10D C100 H10E 109.5
H10D C100 H10F 109.5
H10E C100 H10F 109.5
C101 C100 H10D 109.5
C101 C100 H10E 109.5
C101 C100 H10F 109.5
O13 C101 C100 108.28(4)
O13 C101 H101 108.2
O13 C101 C102 110.68(3)
C100 C101 H101 108.2
C102 C101 C100 113.26(4)
C102 C101 H101 108.2
C101 C102 H10G 109.0
C101 C102 H10H 109.0
C101 C102 C103 112.86(4)
H10G C102 H10H 107.8
C103 C102 H10G 109.0
C103 C102 H10H 109.0
C102 C103 H10I 109.5
C102 C103 H10J 109.5
C102 C103 H10K 109.5
H10I C103 H10J 109.5
H10I C103 H10K 109.5
H10J C103 H10K 109.5
H10L C104 H10M 109.5
H10L C104 H10N 109.5
H10M C104 H10N 109.5
C105 C104 H10L 109.5
C105 C104 H10M 109.5
C105 C104 H10N 109.5
O14 C105 C104 110.70(4)
O14 C105 H105 107.4
O14 C105 C106 108.87(4)
C104 C105 H105 107.4
C106 C105 C104 114.66(5)
C106 C105 H105 107.4
C105 C106 H10O 108.1
C105 C106 H10P 108.1
C105 C106 C107 116.79(7)
H10O C106 H10P 107.3
C107 C106 H10O 108.1
C107 C106 H10P 108.1
C106 C107 H10Q 109.5
C106 C107 H10R 109.5
C106 C107 H10S 109.5
H10Q C107 H10R 109.5
H10Q C107 H10S 109.5
H10R C107 H10S 109.5
H10T C108 H10U 109.5
H10T C108 H10V 109.5
H10U C108 H10V 109.5
C109 C108 H10T 109.5
C109 C108 H10U 109.5
C109 C108 H10V 109.5
O15 C109 C108 110.57(8)
C110 C109 O15 118.29(9)
C110 C109 C108 130.42(10)
C109 C110 H11V 106.0
C109 C110 H11W 106.0
C109 C110 C111 125.30(12)
H11V C110 H11W 106.3
C111 C110 H11V 106.0
C111 C110 H11W 106.0
C110 C111 H11X 109.5
C110 C111 H11Y 109.5
C110 C111 H 109.5
H11X C111 H11Y 109.5
H11X C111 H 109.5
H11Y C111 H 109.5
N4 C112 H11D 109.2
N4 C112 H11E 109.2
N4 C112 C113 111.86(10)
H11D C112 H11E 107.9
C113 C112 H11D 109.2
C113 C112 H11E 109.2
C112 C113 H11F 109.5
C112 C113 H11G 109.5
C112 C113 H11H 109.5
H11F C113 H11G 109.5
H11F C113 H11H 109.5
H11G C113 H11H 109.5
N4 C114 H11I 109.7
N4 C114 H11J 109.7
N4 C114 C115 109.87(10)
H11I C114 H11J 108.2
C115 C114 H11I 109.7
C115 C114 H11J 109.7
C114 C115 H11K 109.5
C114 C115 H11L 109.5
C114 C115 H11M 109.5
H11K C115 H11L 109.5
H11K C115 H11M 109.5
H11L C115 H11M 109.5
N4 C116 H11N 109.4
N4 C116 H11O 109.4
H11N C116 H11O 108.0
C117 C116 N4 110.95(14)
C117 C116 H11N 109.4
C117 C116 H11O 109.4
C116 C117 H11P 109.5
C116 C117 H11Q 109.5
C116 C117 H11R 109.5
H11P C117 H11Q 109.5
H11P C117 H11R 109.5
H11Q C117 H11R 109.5
H11S C118 H11T 109.5
H11S C118 H11U 109.5
H11T C118 H11U 109.5
C119 C118 H11S 109.5
C119 C118 H11T 109.5
C119 C118 H11U 109.5
C120 C119 C118 127.18(11)
C124 C119 C118 114.75(12)
C124 C119 C120 118.07(9)
C119 C120 H120 120.9
C121 C120 C119 118.11(8)
C121 C120 H120 120.9
C120 C121 H121 119.1
C122 C121 C120 121.84(10)
C122 C121 H121 119.1
C121 C122 H122 120.9
C121 C122 C123 118.25(9)
C123 C122 H122 120.9
C122 C123 H123 118.9
C124 C123 C122 122.12(8)
C124 C123 H123 118.9
C119 C124 H124 119.2
C123 C124 C119 121.57(9)
C123 C124 H124 119.2
H12A C125 H12B 109.5
H12A C125 H12C 109.5
H12B C125 H12C 109.5
C126 C125 H12A 109.5
C126 C125 H12B 109.5
C126 C125 H12C 109.5
C125 C126 C127 114.93(13)
C125 C126 C131 126.16(14)
C131 C126 C127 118.90(13)
C126 C127 H127 121.0
C128 C127 C126 117.98(9)
C128 C127 H127 121.0
C127 C128 H128 119.4
C127 C128 C129 121.26(9)
C129 C128 H128 119.4
C128 C129 H129 120.0
C130 C129 C128 119.92(12)
C130 C129 H129 120.0
C129 C130 H130 120.2
C129 C130 C131 119.50(10)
C131 C130 H130 120.2
C126 C131 H131 119.0
C130 C131 C126 121.96(9)
C130 C131 H131 119.0
C133 C132 H13G 109.5
C133 C132 H13H 109.5
C133 C132 H13I 109.5
H13G C132 H13H 109.5
H13G C132 H13I 109.5
H13H C132 H13I 109.5
C140 C139 H139 120.0
C140 C139 C144 120.0
C144 C139 H139 120.0
C139 C140 C145 118.49(8)
C141 C140 C139 120.0
C141 C140 C145 121.45(8)
C140 C141 H141 120.0
C140 C141 C142 120.0
C142 C141 H141 120.0
C141 C142 H142 120.0
C143 C142 C141 120.0
C143 C142 H142 120.0
C142 C143 H143 120.0
C142 C143 C144 120.0
C144 C143 H143 120.0
C139 C144 H144 120.0
C143 C144 C139 120.0
C143 C144 H144 120.0
C140 C145 H14G 109.5
C140 C145 H14H 109.5
C140 C145 H14I 109.5
H14G C145 H14H 109.5
H14G C145 H14I 109.5
H14H C145 H14I 109.5

loop_
_geom_bond_atom_site_label_1
_geom_bond_atom_site_label_2
_geom_bond_distance
C133 C134 1.3900
C133 C138 1.3900
C133 C132 1.524(2)
C134 H134 0.9300
C134 C135 1.3900
C135 H135 0.9300
C135 C136 1.3900
C136 H136 0.9300
C136 C137 1.3900
C137 H137 0.9300
C137 C138 1.3900
C138 H138 0.9300
Mg4 Mg2 3.45576(17)
Mg4 Mg3 3.46728(17)
Mg4 Mg1 3.67155(17)
Mg4 O3 2.0516(3)
Mg4 O7 2.1035(2)
Mg4 O11 2.0132(3)
Mg4 O13 2.0805(3)
Mg4 H13 2.3084
Mg4 O14 2.0226(3)
Mg4 C98 2.8597(4)
Mg2 N2 2.2333(3)
Mg2 O4 2.0424(2)
Mg2 O5 1.9504(3)
Mg2 O6 1.9822(3)
Mg2 O7 2.0511(3)
Mg2 C65 2.8665(4)
Mg3 N1 2.2095(3)
Mg3 O1 1.8906(3)
Mg3 O2 1.9367(2)
Mg3 O3 2.0700(3)
Mg3 O12 2.0121(3)
Mg3 H13 2.3348
Mg3 C16 2.8503(3)
Mg1 N3 2.2053(3)
Mg1 O8 2.0277(3)
Mg1 O9 1.9146(3)
Mg1 O10 1.9071(4)
Mg1 O11 2.1207(3)
N1 C7 1.4940(5)
N1 C22 1.4983(4)
N1 C31 1.4811(4)
N2 C40 1.4882(4)
N2 C55 1.4779(5)
N2 C64 1.4887(5)
N3 C73 1.4798(5)
N3 C88 1.5048(5)
N3 C97 1.4783(5)
N4 H4 0.9100
N4 C112 1.4840(16)
N4 C114 1.4780(16)
N4 C116 1.5496(18)
O1 C1 1.3251(4)
O2 C16 1.3331(4)
O3 C32 1.2748(4)
O4 C32 1.2422(4)
O5 C34 1.3525(4)
O6 C49 1.3513(5)
O7 C65 1.2888(4)
O8 C65 1.2147(4)
O9 C67 1.3174(5)
O10 C82 1.3239(5)
O11 C98 1.2830(4)
O12 C98 1.2346(4)
O13 H13 1.0265
O13 C101 1.4585(5)
O14 H14 0.8199
O14 C105 1.4354(6)
O15 H15 0.8200
O15 C109 1.3983(11)
C1 C2 1.4133(5)
C1 C6 1.4088(5)
C2 C3 1.4007(6)
C2 C8 1.5388(7)
C3 H3 0.9300
C3 C4 1.3813(7)
C4 C5 1.3981(5)
C4 C12 1.5428(7)
C5 H5 0.9300
C5 C6 1.3953(5)
C6 C7 1.5147(5)
C7 H7A 0.9700
C7 H7B 0.9700
C8 C9 1.5357(9)
C8 C10 1.5341(7)
C8 C11 1.5250(8)
C9 H9A 0.9600
C9 H9B 0.9600
C9 H9C 0.9600
C10 H10A 0.9600
C10 H10B 0.9600
C10 H10C 0.9600
C11 H11A 0.9600
C11 H11B 0.9600
C11 H11C 0.9600
C12 C13 1.5476(15)
C12 C14 1.5164(12)
C12 C15 1.4857(15)
C12 C13' 1.5591(15)
C12 C14' 1.415(2)
C12 C15' 1.541(2)
C13 H13A 0.9600
C13 H13B 0.9600
C13 H13C 0.9600
C14 H14A 0.9600
C14 H14B 0.9600
C14 H14C 0.9600
C15 H15A 0.9600
C15 H15B 0.9600
C15 H15C 0.9600
C13' H13D 0.9600
C13' H13E 0.9600
C13' H13F 0.9600
C14' H14D 0.9600
C14' H14E 0.9600
C14' H14F 0.9600
C15' H15D 0.9600
C15' H15E 0.9600
C15' H15F 0.9600
C16 C17 1.4216(5)
C16 C21 1.3969(5)
C17 C18 1.3916(6)
C17 C23 1.5412(7)
C18 H18 0.9300
C18 C19 1.3810(7)
C19 C20 1.4000(5)
C19 C27 1.5371(6)
C20 H20 0.9300
C20 C21 1.4005(5)
C21 C22 1.5193(4)
C22 H22A 0.9700
C22 H22B 0.9700
C23 C24 1.5219(7)
C23 C25 1.5167(7)
C23 C26 1.5237(8)
C24 H24A 0.9600
C24 H24B 0.9600
C24 H24C 0.9600
C25 H25A 0.9600
C25 H25B 0.9600
C25 H25C 0.9600
C26 H26A 0.9600
C26 H26B 0.9600
C26 H26C 0.9600
C27 C28 1.5188(8)
C27 C29 1.5363(10)
C27 C30 1.5090(10)
C28 H28A 0.9600
C28 H28B 0.9600
C28 H28C 0.9600
C29 H29A 0.9600
C29 H29B 0.9600
C29 H29C 0.9600
C30 H30A 0.9600
C30 H30B 0.9600
C30 H30C 0.9600
C31 H31 0.9800
C31 C32 1.5260(5)
C31 C33 1.5278(6)
C33 H33A 0.9600
C33 H33B 0.9600
C33 H33C 0.9600
C34 C35 1.4074(7)
C34 C39 1.4086(6)
C35 C36 1.4130(8)
C35 C41 1.5327(9)
C36 H36 0.9300
C36 C37 1.3814(11)
C37 C38 1.3668(8)
C37 C45 1.5543(12)
C37 C45' 1.5976(13)
C38 H38 0.9300
C38 C39 1.4077(6)
C39 C40 1.4914(6)
C40 H40A 0.9700
C40 H40B 0.9700
C41 C42 1.5107(7)
C41 C43 1.5223(10)
C41 C44 1.5441(11)
C42 H42A 0.9600
C42 H42B 0.9600
C42 H42C 0.9600
C43 H43A 0.9600
C43 H43B 0.9600
C43 H43C 0.9600
C44 H44A 0.9600
C44 H44B 0.9600
C44 H44C 0.9600
C45 C46 1.5509(15)
C45 C47 1.513(2)
C45 C48 1.4631(19)
C46 H46A 0.9600
C46 H46B 0.9600
C46 H46C 0.9600
C47 H47A 0.9600
C47 H47B 0.9600
C47 H47C 0.9600
C48 H48A 0.9600
C48 H48B 0.9600
C48 H48C 0.9600
C45' C46' 1.4952(19)
C45' C47' 1.513(2)
C45' C48' 1.519(2)
C46' H46D 0.9600
C46' H46E 0.9600
C46' H46F 0.9600
C47' H47D 0.9600
C47' H47E 0.9600
C47' H47F 0.9600
C48' H48D 0.9600
C48' H48E 0.9600
C48' H48F 0.9600
C49 C50 1.4055(6)
C49 C54 1.3989(5)
C50 C51 1.3964(6)
C50 C56 1.5374(7)
C51 H51 0.9300
C51 C52 1.3907(6)
C52 C53 1.3909(6)
C52 C60 1.5373(8)
C53 H53 0.9300
C53 C54 1.3888(6)
C54 C55 1.5143(6)
C55 H55A 0.9700
C55 H55B 0.9700
C56 C57 1.5394(9)
C56 C58 1.5432(9)
C56 C59 1.5088(11)
C57 H57A 0.9600
C57 H57B 0.9600
C57 H57C 0.9600
C58 H58A 0.9600
C58 H58B 0.9600
C58 H58C 0.9600
C59 H59A 0.9600
C59 H59B 0.9600
C59 H59C 0.9600
C60 C61 1.5434(12)
C60 C62 1.4670(11)
C60 C63 1.4614(14)
C61 H61A 0.9600
C61 H61B 0.9600
C61 H61C 0.9600
C62 H62A 0.9600
C62 H62B 0.9600
C62 H62C 0.9600
C63 H63A 0.9600
C63 H63B 0.9600
C63 H63C 0.9600
C64 H64 0.9800
C64 C65 1.5452(4)
C64 C66 1.5275(6)
C66 H66A 0.9600
C66 H66B 0.9600
C66 H66C 0.9600
C67 C68 1.4319(6)
C67 C72 1.4054(5)
C68 C69 1.3953(7)
C68 C74 1.5338(7)
C69 H69 0.9300
C69 C70 1.4053(6)
C70 C71 1.3831(6)
C70 C78 1.5436(8)
C71 H71 0.9300
C71 C72 1.3910(6)
C72 C73 1.5050(6)
C73 H73A 0.9700
C73 H73B 0.9700
C74 C75 1.5275(9)
C74 C76 1.5340(9)
C74 C77 1.5227(10)
C75 H75A 0.9600
C75 H75B 0.9600
C75 H75C 0.9600
C76 H76A 0.9600
C76 H76B 0.9600
C76 H76C 0.9600
C77 H77A 0.9600
C77 H77B 0.9600
C77 H77C 0.9600
C78 C79 1.4846(9)
C78 C80 1.5924(9)
C78 C81 1.4992(11)
C79 H79A 0.9600
C79 H79B 0.9600
C79 H79C 0.9600
C80 H80A 0.9600
C80 H80B 0.9600
C80 H80C 0.9600
C81 H81A 0.9600
C81 H81B 0.9600
C81 H81C 0.9600
C82 C83 1.4178(7)
C82 C87 1.3990(5)
C83 C84 1.3911(6)
C83 C89 1.5155(7)
C84 H84 0.9300
C84 C85 1.3746(6)
C85 C86 1.3909(6)
C85 C93 1.5345(7)
C86 H86 0.9300
C86 C87 1.3933(5)
C87 C88 1.5160(6)
C88 H88A 0.9700
C88 H88B 0.9700
C89 C90 1.5324(12)
C89 C91 1.5442(12)
C89 C92 1.5499(11)
C90 H90A 0.9600
C90 H90B 0.9600
C90 H90C 0.9600
C91 H91A 0.9600
C91 H91B 0.9600
C91 H91C 0.9600
C92 H92A 0.9600
C92 H92B 0.9600
C92 H92C 0.9600
C93 C94 1.3658(13)
C93 C95 1.6008(13)
C93 C96 1.5376(15)
C93 C94' 1.3057(19)
C93 C95' 1.7128(16)
C93 C96' 1.5914(13)
C94 H94A 0.9600
C94 H94B 0.9600
C94 H94C 0.9600
C95 H95A 0.9600
C95 H95B 0.9600
C95 H95C 0.9600
C96 H96A 0.9600
C96 H96B 0.9600
C96 H96C 0.9600
C94' H94D 0.9600
C94' H94E 0.9600
C94' H94F 0.9600
C95' H95D 0.9600
C95' H95E 0.9600
C95' H95F 0.9600
C96' H96D 0.9600
C96' H96E 0.9600
C96' H96F 0.9600
C97 H97 0.9800
C97 C98 1.5128(5)
C97 C99 1.5253(5)
C99 H99A 0.9600
C99 H99B 0.9600
C99 H99C 0.9600
C100 H10D 0.9600
C100 H10E 0.9600
C100 H10F 0.9600
C100 C101 1.5170(7)
C101 H101 0.9800
C101 C102 1.5005(7)
C102 H10G 0.9700
C102 H10H 0.9700
C102 C103 1.5373(7)
C103 H10I 0.9600
C103 H10J 0.9600
C103 H10K 0.9600
C104 H10L 0.9600
C104 H10M 0.9600
C104 H10N 0.9600
C104 C105 1.4897(7)
C105 H105 0.9800
C105 C106 1.4749(8)
C106 H10O 0.9700
C106 H10P 0.9700
C106 C107 1.5017(9)
C107 H10Q 0.9600
C107 H10R 0.9600
C107 H10S 0.9600
C108 H10T 0.9600
C108 H10U 0.9600
C108 H10V 0.9600
C108 C109 1.4978(12)
C109 C110 1.236(2)
C110 H11V 0.9700
C110 H11W 0.9700
C110 C111 1.5216(18)
C111 H11X 0.9600
C111 H11Y 0.9600
C111 H 0.9600
C112 H11D 0.9700
C112 H11E 0.9700
C112 C113 1.530(2)
C113 H11F 0.9600
C113 H11G 0.9600
C113 H11H 0.9600
C114 H11I 0.9700
C114 H11J 0.9700
C114 C115 1.5669(16)
C115 H11K 0.9600
C115 H11L 0.9600
C115 H11M 0.9600
C116 H11N 0.9700
C116 H11O 0.9700
C116 C117 1.418(3)
C117 H11P 0.9600
C117 H11Q 0.9600
C117 H11R 0.9600
C118 H11S 0.9600
C118 H11T 0.9600
C118 H11U 0.9600
C118 C119 1.413(2)
C119 C120 1.4088(15)
C119 C124 1.3621(13)
C120 H120 0.9300
C120 C121 1.3931(13)
C121 H121 0.9300
C121 C122 1.3190(14)
C122 H122 0.9300
C122 C123 1.3876(15)
C123 H123 0.9300
C123 C124 1.3043(12)
C124 H124 0.9300
C125 H12A 0.9600
C125 H12B 0.9600
C125 H12C 0.9600
C125 C126 1.304(3)
C126 C127 1.3844(15)
C126 C131 1.3820(14)
C127 H127 0.9300
C127 C128 1.3411(16)
C128 H128 0.9300
C128 C129 1.4157(13)
C129 H129 0.9300
C129 C130 1.3081(16)
C130 H130 0.9300
C130 C131 1.3509(18)
C131 H131 0.9300
C132 H13G 0.9600
C132 H13H 0.9600
C132 H13I 0.9600
C139 H139 0.9300
C139 C140 1.3900
C139 C144 1.3900
C140 C141 1.3900
C140 C145 1.3966(18)
C141 H141 0.9300
C141 C142 1.3900
C142 H142 0.9300
C142 C143 1.3900
C143 H143 0.9300
C143 C144 1.3900
C144 H144 0.9300
C145 H14G 0.9600
C145 H14H 0.9600
C145 H14I 0.9600

loop_
_geom_hbond_atom_site_label_D
_geom_hbond_atom_site_label_H
_geom_hbond_atom_site_label_A
_geom_hbond_distance_DH
_geom_hbond_distance_HA
_geom_hbond_distance_DA
_geom_hbond_angle_DHA
O13 H13 O2 1.03 1.75 2.6587(4) 144.9
O14 H14 O6 0.82 1.84 2.6097(4) 155.6
O15 H15 O5 0.82 1.88 2.7015(5) 179.9

loop_
_geom_torsion_atom_site_label_1
_geom_torsion_atom_site_label_2
_geom_torsion_atom_site_label_3
_geom_torsion_atom_site_label_4
_geom_torsion
C133 C134 C135 C136 0.0
C134 C133 C138 C137 0.0
C134 C135 C136 C137 0.0
C135 C136 C137 C138 0.0
C136 C137 C138 C133 0.0
C138 C133 C134 C135 0.0
Mg4 Mg2 N2 C40 165.52(2)
Mg4 Mg2 N2 C55 -74.06(2)
Mg4 Mg2 N2 C64 44.89(2)
Mg4 Mg2 O4 C32 -40.60(3)
Mg4 Mg2 O5 C34 -80.66(3)
Mg4 Mg2 O6 C49 159.30(3)
Mg4 Mg2 O7 C65 -149.55(3)
Mg4 Mg2 C65 O7 20.14(2)
Mg4 Mg2 C65 O8 -23.66(7)
Mg4 Mg2 C65 C64 -176.89(2)
Mg4 Mg3 N1 C7 161.960(15)
Mg4 Mg3 N1 C22 -77.940(19)
Mg4 Mg3 N1 C31 41.33(2)
Mg4 Mg3 O1 C1 -86.99(3)
Mg4 Mg3 O2 C16 149.57(2)
Mg4 Mg3 O3 C32 -164.78(3)
Mg4 Mg3 O12 C98 -38.21(5)
Mg4 Mg3 C16 O2 -32.40(3)
Mg4 Mg3 C16 C17 -118.23(3)
Mg4 Mg3 C16 C21 101.64(2)
Mg4 Mg1 N3 C73 159.72(2)
Mg4 Mg1 N3 C88 -79.85(2)
Mg4 Mg1 N3 C97 39.71(2)
Mg4 Mg1 O8 C65 -44.41(4)
Mg4 Mg1 O9 C67 -88.51(4)
Mg4 Mg1 O10 C82 124.07(3)
Mg4 Mg1 O11 C98 168.43(3)
Mg4 O3 C32 O4 14.04(4)
Mg4 O3 C32 C31 -168.281(19)
Mg4 O7 C65 Mg2 -146.14(3)
Mg4 O7 C65 O8 17.13(5)
Mg4 O7 C65 C64 -164.76(2)
Mg4 O11 C98 O12 3.87(4)
Mg4 O11 C98 C97 -179.99(2)
Mg4 O13 C101 C100 -133.91(4)
Mg4 O13 C101 C102 101.40(4)
Mg4 O14 C105 C104 133.54(4)
Mg4 O14 C105 C106 6.62(6)
Mg2 Mg4 Mg3 N1 -38.669(8)
Mg2 Mg4 Mg3 O1 69.094(13)
Mg2 Mg4 Mg3 O2 -130.412(9)
Mg2 Mg4 Mg3 O3 -10.444(12)
Mg2 Mg4 Mg3 O12 140.155(9)
Mg2 Mg4 Mg3 C16 -117.898(9)
Mg2 Mg4 Mg1 N3 -153.009(9)
Mg2 Mg4 Mg1 O8 20.477(10)
Mg2 Mg4 Mg1 O9 -54.638(13)
Mg2 Mg4 Mg1 O10 111.137(10)
Mg2 Mg4 Mg1 O11 -139.447(16)
Mg2 Mg4 O3 Mg3 169.572(12)
Mg2 Mg4 O3 C32 -27.04(2)
Mg2 Mg4 O7 C65 147.28(3)
Mg2 Mg4 O11 Mg1 50.296(19)
Mg2 Mg4 O11 C98 -117.75(2)
Mg2 Mg4 O13 C101 -57.30(3)
Mg2 Mg4 O14 C105 -162.60(4)
Mg2 Mg4 C98 O11 80.52(3)
Mg2 Mg4 C98 O12 -96.218(18)
Mg2 Mg4 C98 C97 80.55(6)
Mg2 N2 C40 C39 -64.08(4)
Mg2 N2 C55 C54 -51.28(3)
Mg2 N2 C64 C65 -39.62(3)
Mg2 N2 C64 C66 -167.60(3)
Mg2 O4 C32 O3 35.74(5)
Mg2 O4 C32 C31 -141.86(3)
Mg2 O5 C34 C35 124.42(4)
Mg2 O5 C34 C39 -54.71(5)
Mg2 O6 C49 C50 126.39(4)
Mg2 O6 C49 C54 -54.71(4)
Mg2 O7 C65 O8 163.27(3)
Mg2 O7 C65 C64 -18.62(4)
Mg3 Mg4 Mg2 N2 -142.688(9)
Mg3 Mg4 Mg2 O4 29.972(8)
Mg3 Mg4 Mg2 O5 -34.687(15)
Mg3 Mg4 Mg2 O6 132.512(9)
Mg3 Mg4 Mg2 O7 -106.607(13)
Mg3 Mg4 Mg2 C65 -120.892(9)
Mg3 Mg4 Mg1 N3 -40.445(10)
Mg3 Mg4 Mg1 O8 133.041(10)
Mg3 Mg4 Mg1 O9 57.927(13)
Mg3 Mg4 Mg1 O10 -136.298(10)
Mg3 Mg4 Mg1 O11 -26.882(16)
Mg3 Mg4 O3 C32 163.39(3)
Mg3 Mg4 O7 Mg2 85.323(12)
Mg3 Mg4 O7 C65 -127.40(2)
Mg3 Mg4 O11 Mg1 153.904(15)
Mg3 Mg4 O11 C98 -14.14(2)
Mg3 Mg4 O13 C101 -151.38(3)
Mg3 Mg4 O14 C105 99.21(4)
Mg3 Mg4 C98 O11 163.56(2)
Mg3 Mg4 C98 O12 -13.178(15)
Mg3 Mg4 C98 C97 163.59(6)
Mg3 N1 C7 C6 -60.80(3)
Mg3 N1 C22 C21 -55.34(3)
Mg3 N1 C31 C32 -35.61(3)
Mg3 N1 C31 C33 -165.08(3)
Mg3 O1 C1 C2 136.75(3)
Mg3 O1 C1 C6 -44.43(4)
Mg3 O2 C16 C17 121.40(3)
Mg3 O2 C16 C21 -55.16(4)
Mg3 O3 C32 O4 176.95(2)
Mg3 O3 C32 C31 -5.37(3)
Mg3 O12 C98 Mg4 40.64(5)
Mg3 O12 C98 O11 38.24(7)
Mg3 O12 C98 C97 -137.89(4)
Mg3 C16 C17 C18 -139.11(4)
Mg3 C16 C17 C23 37.99(6)
Mg3 C16 C21 C20 154.90(3)
Mg3 C16 C21 C22 -27.51(3)
Mg1 Mg4 Mg2 N2 -30.253(10)
Mg1 Mg4 Mg2 O4 142.407(9)
Mg1 Mg4 Mg2 O5 77.749(15)
Mg1 Mg4 Mg2 O6 -115.052(9)
Mg1 Mg4 Mg2 O7 5.829(13)
Mg1 Mg4 Mg2 C65 -8.457(9)
Mg1 Mg4 Mg3 N1 -150.605(8)
Mg1 Mg4 Mg3 O1 -42.842(13)
Mg1 Mg4 Mg3 O2 117.652(8)
Mg1 Mg4 Mg3 O3 -122.380(13)
Mg1 Mg4 Mg3 O12 28.219(8)
Mg1 Mg4 Mg3 C16 130.166(9)
Mg1 Mg4 O3 Mg3 70.902(12)
Mg1 Mg4 O3 C32 -125.71(2)
Mg1 Mg4 O7 Mg2 -174.104(13)
Mg1 Mg4 O7 C65 -26.82(2)
Mg1 Mg4 O11 C98 -168.05(3)
Mg1 Mg4 O13 C101 113.88(3)
Mg1 Mg4 O14 C105 -58.45(4)
Mg1 Mg4 C98 O11 7.22(2)
Mg1 Mg4 C98 O12 -169.52(2)
Mg1 Mg4 C98 C97 7.25(5)
Mg1 N3 C73 C72 -65.24(4)
Mg1 N3 C88 C87 -63.69(3)
Mg1 N3 C97 C98 -37.72(3)
Mg1 N3 C97 C99 -166.79(3)
Mg1 O8 C65 Mg2 71.00(9)
Mg1 O8 C65 O7 38.58(6)
Mg1 O8 C65 C64 -139.47(3)
Mg1 O9 C67 C68 148.28(3)
Mg1 O9 C67 C72 -31.83(6)
Mg1 O10 C82 C83 139.45(4)
Mg1 O10 C82 C87 -39.38(5)
Mg1 O11 C98 Mg4 -169.24(3)
Mg1 O11 C98 O12 -165.37(2)
Mg1 O11 C98 C97 10.77(4)
N1 Mg3 O1 C1 27.41(3)
N1 Mg3 O2 C16 42.60(3)
N1 Mg3 O3 Mg4 152.467(13)
N1 Mg3 O3 C32 -12.31(2)
N1 Mg3 O12 C98 -33.26(8)
N1 Mg3 C16 O2 -135.46(3)
N1 Mg3 C16 C17 138.71(4)
N1 Mg3 C16 C21 -1.42(2)
N1 C31 C32 O3 29.42(4)
N1 C31 C32 O4 -152.84(3)
N2 Mg2 O4 C32 8.62(9)
N2 Mg2 O5 C34 34.36(3)
N2 Mg2 O6 C49 50.72(3)
N2 Mg2 O7 Mg4 145.277(14)
N2 Mg2 O7 C65 -4.27(2)
N2 Mg2 C65 O7 174.93(3)
N2 Mg2 C65 O8 131.13(8)
N2 Mg2 C65 C64 -22.107(19)
N2 C64 C65 Mg2 29.57(2)
N2 C64 C65 O7 41.65(4)
N2 C64 C65 O8 -140.15(3)
N3 Mg1 O8 C65 -23.34(6)
N3 Mg1 O9 C67 15.92(4)
N3 Mg1 O10 C82 21.04(3)
N3 Mg1 O11 Mg4 166.315(17)
N3 Mg1 O11 C98 -25.26(2)
N3 C97 C98 Mg4 19.91(7)
N3 C97 C98 O11 19.93(4)
N3 C97 C98 O12 -163.76(3)
O1 Mg3 N1 C7 23.764(18)
O1 Mg3 N1 C22 143.86(2)
O1 Mg3 N1 C31 -96.87(2)
O1 Mg3 O2 C16 -48.92(3)
O1 Mg3 O3 Mg4 -125.530(14)
O1 Mg3 O3 C32 69.69(3)
O1 Mg3 O12 C98 99.66(5)
O1 Mg3 C16 O2 142.21(3)
O1 Mg3 C16 C17 56.37(4)
O1 Mg3 C16 C21 -83.76(2)
O1 C1 C2 C3 175.53(4)
O1 C1 C2 C8 -4.45(6)
O1 C1 C6 C5 -175.62(3)
O1 C1 C6 C7 1.22(5)
O2 Mg3 N1 C7 -108.810(18)
O2 Mg3 N1 C22 11.29(2)
O2 Mg3 N1 C31 130.56(2)
O2 Mg3 O1 C1 119.95(3)
O2 Mg3 O3 Mg4 63.414(14)
O2 Mg3 O3 C32 -101.37(2)
O2 Mg3 O12 C98 -127.33(5)
O2 Mg3 C16 C17 -85.84(4)
O2 Mg3 C16 C21 134.04(4)
O2 C16 C17 C18 177.51(4)
O2 C16 C17 C23 -5.40(6)
O2 C16 C21 C20 -176.10(3)
O2 C16 C21 C22 1.48(5)
O3 Mg4 Mg2 N2 -148.567(12)
O3 Mg4 Mg2 O4 24.093(10)
O3 Mg4 Mg2 O5 -40.566(16)
O3 Mg4 Mg2 O6 126.633(11)
O3 Mg4 Mg2 O7 -112.486(15)
O3 Mg4 Mg2 C65 -126.771(12)
O3 Mg4 Mg3 N1 -28.225(14)
O3 Mg4 Mg3 O1 79.538(17)
O3 Mg4 Mg3 O2 -119.968(15)
O3 Mg4 Mg3 O12 150.599(15)
O3 Mg4 Mg3 C16 -107.454(15)
O3 Mg4 Mg1 N3 -72.738(12)
O3 Mg4 Mg1 O8 100.748(12)
O3 Mg4 Mg1 O9 25.633(15)
O3 Mg4 Mg1 O10 -168.592(12)
O3 Mg4 Mg1 O11 -59.176(17)
O3 Mg4 O7 Mg2 62.672(13)
O3 Mg4 O7 C65 -150.05(3)
O3 Mg4 O11 Mg1 130.508(14)
O3 Mg4 O11 C98 -37.54(2)
O3 Mg4 O13 C101 -121.74(3)
O3 Mg4 O14 C105 149.97(3)
O3 Mg4 C98 O11 143.66(2)
O3 Mg4 C98 O12 -33.075(18)
O3 Mg4 C98 C97 143.69(6)
O3 Mg3 N1 C7 146.880(18)
O3 Mg3 N1 C22 -93.02(2)
O3 Mg3 N1 C31 26.25(2)
O3 Mg3 O1 C1 -48.25(3)
O3 Mg3 O2 C16 120.79(3)
O3 Mg3 O12 C98 -22.88(5)
O3 Mg3 C16 O2 -67.02(3)
O3 Mg3 C16 C17 -152.86(3)
O3 Mg3 C16 C21 67.02(2)
O4 Mg2 N2 C40 118.94(7)
O4 Mg2 N2 C55 -120.65(7)
O4 Mg2 N2 C64 -1.70(8)
O4 Mg2 O5 C34 -136.44(3)
O4 Mg2 O6 C49 -137.11(3)
O4 Mg2 O7 Mg4 -38.894(13)
O4 Mg2 O7 C65 171.56(2)
O4 Mg2 C65 O7 -9.36(3)
O4 Mg2 C65 O8 -53.16(8)
O4 Mg2 C65 C64 153.606(19)
O5 Mg2 N2 C40 22.81(3)
O5 Mg2 N2 C55 143.23(2)
O5 Mg2 N2 C64 -97.82(2)
O5 Mg2 O4 C32 104.21(3)
O5 Mg2 O6 C49 -33.71(4)
O5 Mg2 O7 Mg4 -134.623(13)
O5 Mg2 O7 C65 75.83(3)
O5 Mg2 C65 O7 -116.05(2)
O5 Mg2 C65 O8 -159.85(7)
O5 Mg2 C65 C64 46.91(2)
O5 C34 C35 C36 177.81(4)
O5 C34 C35 C41 -8.91(7)
O5 C34 C39 C38 -178.00(4)
O5 C34 C39 C40 6.02(6)
O6 Mg2 N2 C40 -118.57(3)
O6 Mg2 N2 C55 1.85(2)
O6 Mg2 N2 C64 120.80(2)
O6 Mg2 O4 C32 -113.43(3)
O6 Mg2 O5 C34 119.49(3)
O6 Mg2 O7 Mg4 57.079(14)
O6 Mg2 O7 C65 -92.47(2)
O6 Mg2 C65 O7 89.89(2)
O6 Mg2 C65 O8 46.09(8)
O6 Mg2 C65 C64 -107.14(2)
O6 C49 C50 C51 -176.45(4)
O6 C49 C50 C56 6.83(7)
O6 C49 C54 C53 175.54(4)
O6 C49 C54 C55 -7.44(6)
O7 Mg4 Mg2 N2 -36.081(15)
O7 Mg4 Mg2 O4 136.579(15)
O7 Mg4 Mg2 O5 71.920(19)
O7 Mg4 Mg2 O6 -120.881(16)
O7 Mg4 Mg2 C65 -14.285(15)
O7 Mg4 Mg3 N1 -73.367(11)
O7 Mg4 Mg3 O1 34.396(16)
O7 Mg4 Mg3 O2 -165.110(11)
O7 Mg4 Mg3 O3 -45.142(14)
O7 Mg4 Mg3 O12 105.457(11)
O7 Mg4 Mg3 C16 -152.596(11)
O7 Mg4 Mg1 N3 -149.661(12)
O7 Mg4 Mg1 O8 23.825(12)
O7 Mg4 Mg1 O9 -51.290(14)
O7 Mg4 Mg1 O10 114.485(13)
O7 Mg4 Mg1 O11 -136.098(18)
O7 Mg4 O3 Mg3 139.131(12)
O7 Mg4 O3 C32 -57.48(2)
O7 Mg4 O11 Mg1 41.443(16)
O7 Mg4 O11 C98 -126.60(2)
O7 Mg4 O13 C101 -54.53(5)
O7 Mg4 O14 C105 -129.63(4)
O7 Mg4 C98 O11 56.77(2)
O7 Mg4 C98 O12 -119.965(19)
O7 Mg4 C98 C97 56.80(6)
O7 Mg2 N2 C40 145.86(3)
O7 Mg2 N2 C55 -93.72(2)
O7 Mg2 N2 C64 25.23(2)
O7 Mg2 O4 C32 -17.86(3)
O7 Mg2 O5 C34 -41.70(3)
O7 Mg2 O6 C49 130.32(3)
O7 Mg2 C65 O8 -43.80(7)
O7 Mg2 C65 C64 162.96(3)
O8 Mg1 N3 C73 140.94(4)
O8 Mg1 N3 C88 -98.63(4)
O8 Mg1 N3 C97 20.93(5)
O8 Mg1 O9 C67 -147.15(4)
O8 Mg1 O10 C82 -173.48(3)
O8 Mg1 O11 Mg4 -17.546(16)
O8 Mg1 O11 C98 150.88(2)
O9 Mg1 N3 C73 30.29(3)
O9 Mg1 N3 C88 150.72(2)
O9 Mg1 N3 C97 -89.71(2)
O9 Mg1 O8 C65 86.09(4)
O9 Mg1 O10 C82 -69.10(3)
O9 Mg1 O11 Mg4 -113.804(17)
O9 Mg1 O11 C98 54.62(3)
O9 C67 C68 C69 -178.34(4)
O9 C67 C68 C74 2.60(7)
O9 C67 C72 C71 178.77(4)
O9 C67 C72 C73 -4.40(6)
O10 Mg1 N3 C73 -92.40(3)
O10 Mg1 N3 C88 28.03(2)
O10 Mg1 N3 C97 147.59(2)
O10 Mg1 O8 C65 -149.15(4)
O10 Mg1 O9 C67 107.70(4)
O10 Mg1 O11 Mg4 80.367(18)
O10 Mg1 O11 C98 -111.20(2)
O10 C82 C83 C84 176.02(4)
O10 C82 C83 C89 -3.77(7)
O10 C82 C87 C86 -177.54(4)
O10 C82 C87 C88 0.84(6)
O11 Mg4 Mg2 N2 -52.362(14)
O11 Mg4 Mg2 O4 120.298(13)
O11 Mg4 Mg2 O5 55.639(18)
O11 Mg4 Mg2 O6 -137.162(13)
O11 Mg4 Mg2 O7 -16.281(16)
O11 Mg4 Mg2 C65 -30.566(13)
O11 Mg4 Mg3 N1 -163.077(10)
O11 Mg4 Mg3 O1 -55.314(14)
O11 Mg4 Mg3 O2 105.180(11)
O11 Mg4 Mg3 O3 -134.852(14)
O11 Mg4 Mg3 O12 15.747(10)
O11 Mg4 Mg3 C16 117.694(11)
O11 Mg4 Mg1 N3 -13.562(17)
O11 Mg4 Mg1 O8 159.924(19)
O11 Mg4 Mg1 O9 84.81(2)
O11 Mg4 Mg1 O10 -109.416(19)
O11 Mg4 O3 Mg3 46.214(13)
O11 Mg4 O3 C32 -150.40(2)
O11 Mg4 O7 Mg2 166.777(13)
O11 Mg4 O7 C65 -45.94(3)
O11 Mg4 O13 C101 135.04(3)
O11 Mg4 O14 C105 -39.67(4)
O11 Mg4 C98 O12 -176.74(3)
O11 Mg4 C98 C97 0.03(5)
O11 Mg1 N3 C73 153.51(3)
O11 Mg1 N3 C88 -86.06(2)
O11 Mg1 N3 C97 33.50(2)
O11 Mg1 O8 C65 -35.55(4)
O11 Mg1 O9 C67 -56.87(4)
O11 Mg1 O10 C82 96.58(3)
O12 Mg3 N1 C7 157.49(4)
O12 Mg3 N1 C22 -82.42(5)
O12 Mg3 N1 C31 36.85(6)
O12 Mg3 O1 C1 -143.00(3)
O12 Mg3 O2 C16 -150.53(3)
O12 Mg3 O3 Mg4 -25.132(13)
O12 Mg3 O3 C32 170.09(2)
O12 Mg3 C16 O2 31.45(3)
O12 Mg3 C16 C17 -54.39(4)
O12 Mg3 C16 C21 165.49(2)
O13 Mg4 Mg2 N2 142.325(14)
O13 Mg4 Mg2 O4 -45.015(14)
O13 Mg4 Mg2 O5 -109.674(18)
O13 Mg4 Mg2 O6 57.526(14)
O13 Mg4 Mg2 O7 178.406(18)
O13 Mg4 Mg2 C65 164.121(15)
O13 Mg4 Mg3 N1 86.762(12)
O13 Mg4 Mg3 O1 -165.475(15)
O13 Mg4 Mg3 O2 -4.981(12)
O13 Mg4 Mg3 O3 114.987(15)
O13 Mg4 Mg3 O12 -94.414(12)
O13 Mg4 Mg3 C16 7.533(12)
O13 Mg4 Mg1 N3 34.158(15)
O13 Mg4 Mg1 O8 -152.356(14)
O13 Mg4 Mg1 O9 132.529(16)
O13 Mg4 Mg1 O10 -61.696(15)
O13 Mg4 Mg1 O11 47.720(19)
O13 Mg4 O3 Mg3 -57.807(13)
O13 Mg4 O3 C32 105.58(2)
O13 Mg4 O7 Mg2 -3.96(4)
O13 Mg4 O7 C65 143.32(4)
O13 Mg4 O11 Mg1 -141.574(15)
O13 Mg4 O11 C98 50.38(3)
O13 Mg4 O14 C105 67.68(4)
O13 Mg4 C98 O11 -131.90(2)
O13 Mg4 C98 O12 51.361(19)
O13 Mg4 C98 C97 -131.87(6)
O13 C101 C102 C103 -178.20(3)
O14 Mg4 Mg2 N2 63.449(13)
O14 Mg4 Mg2 O4 -123.891(12)
O14 Mg4 Mg2 O5 171.450(16)
O14 Mg4 Mg2 O6 -21.350(12)
O14 Mg4 Mg2 O7 99.530(16)
O14 Mg4 Mg2 C65 85.245(12)
O14 Mg4 Mg3 N1 52.51(2)
O14 Mg4 Mg3 O1 160.28(2)
O14 Mg4 Mg3 O2 -39.23(2)
O14 Mg4 Mg3 O3 80.74(2)
O14 Mg4 Mg3 O12 -128.66(2)
O14 Mg4 Mg3 C16 -26.72(2)
O14 Mg4 Mg1 N3 129.824(12)
O14 Mg4 Mg1 O8 -56.690(12)
O14 Mg4 Mg1 O9 -131.805(14)
O14 Mg4 Mg1 O10 33.970(12)
O14 Mg4 Mg1 O11 143.386(18)
O14 Mg4 O3 Mg3 -142.470(13)
O14 Mg4 O3 C32 20.92(3)
O14 Mg4 O7 Mg2 -74.284(14)
O14 Mg4 O7 C65 73.00(3)
O14 Mg4 O11 Mg1 -42.625(19)
O14 Mg4 O11 C98 149.33(2)
O14 Mg4 O13 C101 14.71(3)
O14 Mg4 C98 O11 -41.75(3)
O14 Mg4 C98 O12 141.512(19)
O14 Mg4 C98 C97 -41.72(6)
O14 C105 C106 C107 -171.90(5)
O15 C109 C110 C111 172.37(11)
C1 C2 C3 C4 -0.15(7)
C1 C2 C8 C9 -54.76(5)
C1 C2 C8 C10 65.89(5)
C1 C2 C8 C11 -173.67(5)
C1 C6 C7 N1 54.70(4)
C2 C1 C6 C5 3.22(5)
C2 C1 C6 C7 -179.93(3)
C2 C3 C4 C5 3.64(7)
C2 C3 C4 C12 -175.89(5)
C3 C2 C8 C9 125.26(5)
C3 C2 C8 C10 -114.09(5)
C3 C2 C8 C11 6.35(7)
C3 C4 C5 C6 -3.71(6)
C3 C4 C12 C13 175.02(7)
C3 C4 C12 C14 -62.52(8)
C3 C4 C12 C15 55.35(8)
C3 C4 C12 C13' -16.49(9)
C3 C4 C12 C14' -131.31(13)
C3 C4 C12 C15' 97.69(14)
C4 C5 C6 C1 0.39(6)
C4 C5 C6 C7 -176.48(3)
C5 C4 C12 C13 -4.49(9)
C5 C4 C12 C14 117.97(7)
C5 C4 C12 C15 -124.16(7)
C5 C4 C12 C13' 164.01(7)
C5 C4 C12 C14' 49.18(14)
C5 C4 C12 C15' -81.82(14)
C5 C6 C7 N1 -128.40(3)
C6 C1 C2 C3 -3.30(5)
C6 C1 C2 C8 176.72(4)
C7 N1 C22 C21 64.76(4)
C7 N1 C31 C32 -155.03(3)
C7 N1 C31 C33 75.50(4)
C8 C2 C3 C4 179.83(4)
C12 C4 C5 C6 175.82(4)
C16 Mg3 N1 C7 -92.325(18)
C16 Mg3 N1 C22 27.775(19)
C16 Mg3 N1 C31 147.04(2)
C16 Mg3 O1 C1 100.30(3)
C16 Mg3 O3 Mg4 86.015(14)
C16 Mg3 O3 C32 -78.76(2)
C16 Mg3 O12 C98 -139.51(5)
C16 C17 C18 C19 1.51(7)
C16 C17 C23 C24 -176.96(5)
C16 C17 C23 C25 -58.54(6)
C16 C17 C23 C26 62.15(5)
C16 C21 C22 N1 60.17(4)
C17 C16 C21 C20 7.25(5)
C17 C16 C21 C22 -175.16(3)
C17 C18 C19 C20 1.67(7)
C17 C18 C19 C27 179.86(5)
C18 C17 C23 C24 0.02(7)
C18 C17 C23 C25 118.44(5)
C18 C17 C23 C26 -120.87(5)
C18 C19 C20 C21 -0.42(6)
C18 C19 C27 C28 46.78(7)
C18 C19 C27 C29 -72.45(6)
C18 C19 C27 C30 170.45(5)
C19 C20 C21 C16 -4.06(6)
C19 C20 C21 C22 178.32(4)
C20 C19 C27 C28 -135.13(6)
C20 C19 C27 C29 105.64(6)
C20 C19 C27 C30 -11.46(7)
C20 C21 C22 N1 -122.21(4)
C21 C16 C17 C18 -5.92(6)
C21 C16 C17 C23 171.18(4)
C22 N1 C7 C6 179.81(3)
C22 N1 C31 C32 82.07(3)
C22 N1 C31 C33 -47.40(4)
C23 C17 C18 C19 -175.56(5)
C27 C19 C20 C21 -178.59(4)
C31 N1 C7 C6 56.21(4)
C31 N1 C22 C21 -171.27(3)
C33 C31 C32 O3 161.72(3)
C33 C31 C32 O4 -20.55(4)
C34 C35 C36 C37 -0.12(8)
C34 C35 C41 C42 -58.85(6)
C34 C35 C41 C43 61.63(6)
C34 C35 C41 C44 -175.66(5)
C34 C39 C40 N2 56.34(5)
C35 C34 C39 C38 2.85(6)
C35 C34 C39 C40 -173.13(4)
C35 C36 C37 C38 3.56(9)
C35 C36 C37 C45 178.73(6)
C35 C36 C37 C45' 177.22(8)
C36 C35 C41 C42 114.17(5)
C36 C35 C41 C43 -125.35(5)
C36 C35 C41 C44 -2.64(7)
C36 C37 C38 C39 -3.80(8)
C36 C37 C45 C46 65.18(11)
C36 C37 C45 C47 -54.62(12)
C36 C37 C45 C48 -176.74(9)
C36 C37 C45' C46' 123.36(11)
C36 C37 C45' C47' 1.19(14)
C36 C37 C45' C48' -109.38(12)
C37 C38 C39 C34 0.73(7)
C37 C38 C39 C40 176.73(5)
C38 C37 C45 C46 -120.70(10)
C38 C37 C45 C47 119.49(12)
C38 C37 C45 C48 -2.63(13)
C38 C37 C45' C46' -62.57(11)
C38 C37 C45' C47' 175.26(9)
C38 C37 C45' C48' 64.70(13)
C38 C39 C40 N2 -119.68(4)
C39 C34 C35 C36 -3.07(6)
C39 C34 C35 C41 170.21(4)
C40 N2 C55 C54 70.40(3)
C40 N2 C64 C65 -159.29(3)
C40 N2 C64 C66 72.72(4)
C41 C35 C36 C37 -173.52(5)
C45 C37 C38 C39 -177.57(7)
C45 C37 C45' C46' 120.03(18)
C45 C37 C45' C47' -2.14(12)
C45 C37 C45' C48' -112.7(2)
C45' C37 C38 C39 -179.08(6)
C45' C37 C45 C46 -117.32(18)
C45' C37 C45 C47 122.87(19)
C45' C37 C45 C48 0.76(13)
C49 C50 C51 C52 -0.67(8)
C49 C50 C56 C57 62.93(7)
C49 C50 C56 C58 -178.25(6)
C49 C50 C56 C59 -59.39(7)
C49 C54 C55 N2 66.72(4)
C50 C49 C54 C53 -5.52(6)
C50 C49 C54 C55 171.50(4)
C50 C51 C52 C53 -2.53(8)
C50 C51 C52 C60 176.73(6)
C51 C50 C56 C57 -113.67(6)
C51 C50 C56 C58 5.15(8)
C51 C50 C56 C59 124.01(6)
C51 C52 C53 C54 1.74(7)
C51 C52 C60 C61 29.41(9)
C51 C52 C60 C62 144.32(7)
C51 C52 C60 C63 -89.40(7)
C52 C53 C54 C49 2.24(7)
C52 C53 C54 C55 -174.73(4)
C53 C52 C60 C61 -151.38(6)
C53 C52 C60 C62 -36.47(10)
C53 C52 C60 C63 89.81(7)
C53 C54 C55 N2 -116.23(4)
C54 C49 C50 C51 4.65(6)
C54 C49 C50 C56 -172.07(4)
C55 N2 C40 C39 174.67(3)
C55 N2 C64 C65 78.67(3)
C55 N2 C64 C66 -49.31(4)
C56 C50 C51 C52 176.05(5)
C60 C52 C53 C54 -177.51(6)
C64 N2 C40 C39 51.29(4)
C64 N2 C55 C54 -165.54(3)
C65 Mg2 N2 C40 143.79(3)
C65 Mg2 N2 C55 -95.80(2)
C65 Mg2 N2 C64 23.154(19)
C65 Mg2 O4 C32 -14.10(3)
C65 Mg2 O5 C34 -16.49(3)
C65 Mg2 O6 C49 106.46(3)
C65 Mg2 O7 Mg4 149.55(3)
C66 C64 C65 Mg2 160.19(3)
C66 C64 C65 O7 172.27(3)
C66 C64 C65 O8 -9.53(5)
C67 C68 C69 C70 -0.98(8)
C67 C68 C74 C75 -59.85(7)
C67 C68 C74 C76 60.22(7)
C67 C68 C74 C77 179.39(6)
C67 C72 C73 N3 57.32(5)
C68 C67 C72 C71 -1.34(6)
C68 C67 C72 C73 175.49(4)
C68 C69 C70 C71 -0.30(8)
C68 C69 C70 C78 179.59(5)
C69 C68 C74 C75 121.12(6)
C69 C68 C74 C76 -118.81(6)
C69 C68 C74 C77 0.36(8)
C69 C70 C71 C72 0.78(7)
C69 C70 C78 C79 163.83(6)
C69 C70 C78 C80 47.88(7)
C69 C70 C78 C81 -65.86(6)
C70 C71 C72 C67 0.05(7)
C70 C71 C72 C73 -176.77(4)
C71 C70 C78 C79 -16.29(8)
C71 C70 C78 C80 -132.24(5)
C71 C70 C78 C81 114.02(6)
C71 C72 C73 N3 -125.83(4)
C72 C67 C68 C69 1.77(6)
C72 C67 C68 C74 -177.29(4)
C73 N3 C88 C87 55.06(4)
C73 N3 C97 C98 -156.07(3)
C73 N3 C97 C99 74.87(4)
C74 C68 C69 C70 178.07(5)
C78 C70 C71 C72 -179.10(5)
C82 C83 C84 C85 3.35(7)
C82 C83 C89 C90 -58.38(9)
C82 C83 C89 C91 62.69(7)
C82 C83 C89 C92 -179.26(6)
C82 C87 C88 N3 56.71(5)
C83 C82 C87 C86 3.60(6)
C83 C82 C87 C88 -178.02(4)
C83 C84 C85 C86 0.17(6)
C83 C84 C85 C93 179.69(4)
C84 C83 C89 C90 121.83(8)
C84 C83 C89 C91 -117.10(6)
C84 C83 C89 C92 0.95(8)
C84 C85 C86 C87 -1.85(6)
C84 C85 C93 C94 121.55(9)
C84 C85 C93 C95 -121.06(6)
C84 C85 C93 C96 -12.93(8)
C84 C85 C93 C94' -57.25(12)
C84 C85 C93 C95' 62.27(7)
C84 C85 C93 C96' 162.85(7)
C85 C86 C87 C82 -0.08(6)
C85 C86 C87 C88 -178.49(4)
C86 C85 C93 C94 -58.96(10)
C86 C85 C93 C95 58.43(7)
C86 C85 C93 C96 166.56(7)
C86 C85 C93 C94' 122.24(11)
C86 C85 C93 C95' -118.24(7)
C86 C85 C93 C96' -17.65(8)
C86 C87 C88 N3 -124.89(4)
C87 C82 C83 C84 -5.13(6)
C87 C82 C83 C89 175.08(5)
C88 N3 C73 C72 177.42(3)
C88 N3 C97 C98 78.15(3)
C88 N3 C97 C99 -50.92(4)
C89 C83 C84 C85 -176.86(5)
C93 C85 C86 C87 178.64(4)
C97 N3 C73 C72 51.31(4)
C97 N3 C88 C87 -179.19(3)
C98 Mg4 Mg2 N2 -80.826(14)
C98 Mg4 Mg2 O4 91.834(13)
C98 Mg4 Mg2 O5 27.175(19)
C98 Mg4 Mg2 O6 -165.625(13)
C98 Mg4 Mg2 O7 -44.745(16)
C98 Mg4 Mg2 C65 -59.030(14)
C98 Mg4 Mg3 N1 -169.555(10)
C98 Mg4 Mg3 O1 -61.792(14)
C98 Mg4 Mg3 O2 98.702(11)
C98 Mg4 Mg3 O3 -141.330(14)
C98 Mg4 Mg3 O12 9.269(10)
C98 Mg4 Mg3 C16 111.216(11)
C98 Mg4 Mg1 N3 -19.582(12)
C98 Mg4 Mg1 O8 153.905(13)
C98 Mg4 Mg1 O9 78.790(15)
C98 Mg4 Mg1 O10 -115.435(13)
C98 Mg4 Mg1 O11 -6.019(17)
C98 Mg4 O3 Mg3 32.295(12)
C98 Mg4 O3 C32 -164.32(2)
C98 Mg4 O7 Mg2 147.522(12)
C98 Mg4 O7 C65 -65.20(3)
C98 Mg4 O11 Mg1 168.05(3)
C98 Mg4 O13 C101 152.69(3)
C98 Mg4 O14 C105 -22.21(4)
C99 C97 C98 Mg4 151.60(5)
C99 C97 C98 O11 151.62(3)
C99 C97 C98 O12 -32.07(5)
C100 C101 C102 C103 59.99(6)
C104 C105 C106 C107 63.49(7)
C108 C109 C110 C111 -18.4(3)
C112 N4 C114 C115 65.96(13)
C112 N4 C116 C117 175.35(11)
C114 N4 C112 C113 54.72(12)
C114 N4 C116 C117 -53.97(15)
C116 N4 C112 C113 -170.30(10)
C116 N4 C114 C115 -60.29(14)
C118 C119 C120 C121 179.45(10)
C118 C119 C124 C123 -178.81(9)
C119 C120 C121 C122 -0.35(11)
C120 C119 C124 C123 1.85(10)
C120 C121 C122 C123 1.47(12)
C121 C122 C123 C124 -0.95(12)
C122 C123 C124 C119 -0.75(11)
C124 C119 C120 C121 -1.30(10)
C125 C126 C127 C128 177.86(14)
C125 C126 C131 C130 -174.80(16)
C126 C127 C128 C129 -4.25(16)
C127 C126 C131 C130 4.88(19)
C127 C128 C129 C130 7.84(18)
C128 C129 C130 C131 -4.80(19)
C129 C130 C131 C126 -1.4(2)
C131 C126 C127 C128 -1.85(17)
C132 C133 C134 C135 -173.44(13)
C132 C133 C138 C137 173.36(13)
C139 C140 C141 C142 0.0
C140 C139 C144 C143 0.0
C140 C141 C142 C143 0.0
C141 C142 C143 C144 0.0
C142 C143 C144 C139 0.0
C144 C139 C140 C141 0.0
C144 C139 C140 C145 177.19(10)
C145 C140 C141 C142 -177.10(11)
